data_4325860
loop_
_publ_author_name
'Haruo Naruke'
'Jun Iijima'
'Takanobu Sanji'

_publ_contact_author_address
; Chemical Resources Laboratory
Tokyo Institute of Technology
R1-23, 4259 Nagatsuta, Midori-ku, Yokohama 226-8503
Japan 
;
_publ_contact_author_email ' hnaruke@res.titech.ac.jp'
_publ_contact_author_fax ' +81-(0)45-924-5271 '
_publ_contact_author_name ' Haruo Naruke'
_publ_contact_author_phone ' +81-(0)45-924-5271 '
_publ_section_title
;
 Enantioselective Resolutions and Circular Dichroism Studies of
 Lanthanide-Containing Keggin-Type [Ln(PW11O39)2]11- Polyoxometalates
;
_journal_name_full 'Inorganic Chemistry'
_journal_page_first 7535
_journal_page_last 7539
_journal_paper_doi 10.1021/ic200401g
_journal_volume 50
_journal_year 2011
_chemical_absolute_configuration rm
_chemical_formula_moiety 'C41.50 H115.20 K1.30 N8.30 Na3.20 O111.60 P2 Pr W22'
_chemical_formula_sum 'C41.5 H115.2 K1.3 N8.3 Na3.2 O111.6 P2 Pr W22'
_chemical_formula_weight 6888.31
_space_group_IT_number 1
_symmetry_cell_setting triclinic
_symmetry_Int_Tables_number 1
_symmetry_space_group_name_Hall 'P 1'
_symmetry_space_group_name_H-M 'P 1'
_atom_sites_solution_primary direct
_atom_sites_solution_secondary difmap
_cell_angle_alpha 103.7136(12)
_cell_angle_beta 92.5694(13)
_cell_angle_gamma 97.6599(12)
_cell_formula_units_Z 1
_cell_length_a 12.8016(4)
_cell_length_b 13.2173(5)
_cell_length_c 19.7108(7)
_cell_measurement_reflns_used 19421
_cell_measurement_temperature 203
_cell_measurement_theta_max 27.54
_cell_measurement_theta_min 3.13
_cell_volume 3201.0(2)
_computing_cell_refinement 'RAPID AUTO'
_computing_data_collection 'RAPID AUTO (Rigaku, ????)'
_computing_data_reduction 'RAPID AUTO'
_computing_molecular_graphics 'CrystalStructure 4.0'
_computing_publication_material 'CrystalStructure 4.0 (Rigaku, 2010)'
_computing_structure_refinement 'SHELXL97 (Sheldrick, 2008)'
_computing_structure_solution 'SHELXS97 (Sheldrick, 2008)'
_diffrn_ambient_temperature 203
_diffrn_detector_area_resol_mean 10.000
_diffrn_measured_fraction_theta_full 0.997
_diffrn_measured_fraction_theta_max 0.997
_diffrn_measurement_device_type 'Rigaku R-AXIS RAPID'
_diffrn_measurement_method \w
_diffrn_radiation_type 'Mo K\a'
_diffrn_radiation_wavelength 0.71075
_diffrn_reflns_av_R_equivalents 0.0465
_diffrn_reflns_limit_h_max 16
_diffrn_reflns_limit_h_min -15
_diffrn_reflns_limit_k_max 17
_diffrn_reflns_limit_k_min -17
_diffrn_reflns_limit_l_max 25
_diffrn_reflns_limit_l_min -25
_diffrn_reflns_number 52075
_diffrn_reflns_theta_full 27.49
_diffrn_reflns_theta_max 27.49
_diffrn_standards_number 0
_exptl_absorpt_coefficient_mu 20.265
_exptl_absorpt_correction_T_max 0.132
_exptl_absorpt_correction_T_min 0.006
_exptl_absorpt_correction_type numerical
_exptl_absorpt_process_details 'NUMABS (Rigaku, 1999)'
_exptl_crystal_colour green
_exptl_crystal_density_diffrn 3.573
_exptl_crystal_description platelet
_exptl_crystal_F_000 3092.00
_exptl_crystal_size_max 0.100
_exptl_crystal_size_mid 0.100
_exptl_crystal_size_min 0.100
_refine_diff_density_max 3.010
_refine_diff_density_min -2.380
_refine_ls_abs_structure_details 'Flack, H. D. (1983), Acta Cryst. A39, 876-881.  10861 Friedel Pairs'
_refine_ls_abs_structure_Flack 0.032(10)
_refine_ls_extinction_method none
_refine_ls_goodness_of_fit_ref 1.047
_refine_ls_hydrogen_treatment undef
_refine_ls_number_parameters 751
_refine_ls_number_reflns 25513
_refine_ls_number_restraints 6
_refine_ls_R_factor_gt 0.0430
_refine_ls_shift/su_max 0.001
_refine_ls_structure_factor_coef Fsqd
_refine_ls_weighting_details 'w = 1/[\s^2^(Fo^2^)+(0.0955P)^2^+14.6824P] where P=(Fo^2^+2Fc^2^)/3'
_refine_ls_weighting_scheme calc
_refine_ls_wR_factor_ref 0.1425
_reflns_number_gt 24513
_reflns_number_total 25513
_reflns_threshold_expression F^2^>2.0\s(F^2^)
_cod_data_source_file ic200401g_si_002_3.cif
_cod_data_source_block D-Pr
_cod_original_cell_volume 3201.01(18)
_cod_original_formula_sum 'C41.50 H115.20 K1.30 N8.30 Na3.20 O111.60 P2 Pr W22'
_cod_database_code 4325860

loop_
_symmetry_equiv_pos_site_id
_symmetry_equiv_pos_as_xyz
1 +X,+Y,+Z

loop_
_atom_site_label
_atom_site_type_symbol
_atom_site_fract_x
_atom_site_fract_y
_atom_site_fract_z
_atom_site_U_iso_or_equiv
_atom_site_adp_type
_atom_site_occupancy
_atom_site_symmetry_multiplicity
_atom_site_calc_flag
W1 W 0.14363(5) 0.39827(5) -0.01500(4) 0.03026(13) Uani 1.0 1 d
W2 W 0.50921(5) 0.60546(5) 0.03372(3) 0.02757(13) Uani 1.0 1 d
W3 W 0.70534(5) 1.08030(5) 0.21056(3) 0.02917(13) Uani 1.0 1 d
W4 W 0.38893(5) 0.40445(5) -0.10697(4) 0.03250(14) Uani 1.0 1 d
W5 W 0.39650(5) 0.88428(5) -0.06763(3) 0.02791(13) Uani 1.0 1 d
W6 W 0.26940(5) 0.60026(5) 0.12411(3) 0.02852(13) Uani 1.0 1 d
W7 W 0.25783(6) 0.67345(5) -0.22157(3) 0.03336(14) Uani 1.0 1 d
W8 W 0.17277(5) 0.87734(5) 0.01562(3) 0.02740(13) Uani 1.0 1 d
W9 W 0.50618(5) 0.63550(5) -0.13495(3) 0.03069(14) Uani 1.0 1 d
W10 W 0.03241(5) 0.66668(5) -0.13720(3) 0.03106(14) Uani 1.0 1 d
W11 W 0.48784(5) 1.19250(5) 0.24893(3) 0.03026(13) Uani 1.0 1 d
W12 W 0.55229(6) 0.76298(5) 0.28317(4) 0.03295(14) Uani 1.0 1 d
W13 W 0.03673(5) 0.62365(5) 0.04099(3) 0.02891(13) Uani 1.0 1 d
W14 W 0.31846(6) 0.88705(6) 0.32413(4) 0.03687(15) Uani 1.0 1 d
W15 W 0.34291(7) 1.15076(6) 0.40268(4) 0.04282(18) Uani 1.0 1 d
W16 W 0.42200(8) 0.98754(7) 0.49792(4) 0.0474(2) Uani 1.0 1 d
W17 W 0.66106(7) 0.86325(6) 0.45576(4) 0.04229(17) Uani 1.0 1 d
W18 W 0.79892(6) 0.91009(6) 0.31987(4) 0.03670(15) Uani 1.0 1 d
W19 W 0.82665(7) 1.19557(6) 0.39531(4) 0.04217(17) Uani 1.0 1 d
W20 W 0.68790(8) 1.15112(7) 0.53264(4) 0.0484(2) Uani 1.0 1 d
W21 W 0.60696(8) 1.31141(6) 0.43394(4) 0.04611(19) Uani 1.0 1 d
W22 W 0.13801(6) 0.44011(5) -0.19476(4) 0.03340(14) Uani 1.0 1 d
Pr1 Pr 0.43327(7) 0.89517(7) 0.13566(5) 0.02692(16) Uani 1.0 1 d
K1 K 0.8111(7) 1.1890(6) 0.0570(5) 0.087(2) Uani 1.0 1 d
P1 P 0.2692(4) 0.6412(3) -0.0481(2) 0.0226(7) Uani 1.0 1 d
P2 P 0.5740(4) 1.0385(4) 0.3567(3) 0.0313(8) Uani 1.0 1 d
Na1 Na 0.7994(15) 0.6203(15) 0.2011(11) 0.124(6) Uani 1.0 1 d
O1 O 0.3173(10) 0.7347(9) 0.1334(6) 0.032(3) Uiso 1.0 1 d
O2 O 0.4973(9) 0.7404(9) 0.0618(6) 0.030(3) Uiso 1.0 1 d
O3 O 0.6181(10) 0.5879(9) 0.0816(6) 0.032(3) Uiso 1.0 1 d
O4 O 0.2900(11) 0.5798(11) 0.2061(7) 0.040(3) Uiso 1.0 1 d
O5 O 0.3937(10) 0.5581(10) 0.0796(6) 0.034(3) Uiso 1.0 1 d
O6 O 0.2625(10) 0.9353(10) -0.0429(7) 0.036(3) Uiso 1.0 1 d
O7 O 0.4817(10) 0.4527(9) -0.0280(6) 0.032(3) Uiso 1.0 1 d
O8 O 0.3032(10) 0.7978(9) -0.1562(6) 0.031(3) Uiso 1.0 1 d
O9 O 0.2768(11) 0.3822(10) -0.0476(7) 0.040(3) Uiso 1.0 1 d
O10 O 0.2029(10) 0.6124(9) -0.1205(6) 0.032(3) Uiso 1.0 1 d
O11 O 0.4197(12) 0.2821(11) -0.1411(8) 0.046(3) Uiso 1.0 1 d
O12 O 0.5754(10) 0.6323(9) -0.0500(6) 0.032(3) Uiso 1.0 1 d
O13 O 0.4802(10) 0.7737(9) -0.0951(6) 0.032(3) Uiso 1.0 1 d
O14 O 0.2054(9) 0.4439(8) 0.0767(6) 0.027(2) Uiso 1.0 1 d
O15 O 0.2080(9) 0.5852(9) 0.0034(6) 0.029(3) Uiso 1.0 1 d
O16 O 0.1195(10) 0.6160(9) 0.1211(6) 0.031(3) Uiso 1.0 1 d
O17 O 0.3488(10) 0.9214(10) 0.2467(7) 0.035(3) Uiso 1.0 1 d
O18 O 0.5301(9) 0.8243(9) 0.2164(6) 0.028(3) Uiso 1.0 1 d
O19 O 0.1046(10) 0.4061(9) -0.1089(6) 0.031(3) Uiso 1.0 1 d
O20 O 0.0833(11) 0.3286(11) -0.2538(7) 0.043(3) Uiso 1.0 1 d
O21 O 0.0923(11) 0.2708(11) -0.0169(7) 0.041(3) Uiso 1.0 1 d
O22 O 0.0209(10) 0.5181(10) -0.1868(6) 0.034(3) Uiso 1.0 1 d
O23 O 0.0024(10) 0.6124(10) -0.0570(6) 0.035(3) Uiso 1.0 1 d
O24 O -0.0811(10) 0.6367(10) 0.0746(6) 0.035(3) Uiso 1.0 1 d
O25 O 0.2790(12) 0.7065(11) -0.2979(8) 0.046(3) Uiso 1.0 1 d
O26 O -0.0893(12) 0.6935(11) -0.1620(7) 0.043(3) Uiso 1.0 1 d
O27 O 0.0941(10) 0.7922(10) -0.0776(7) 0.036(3) Uiso 1.0 1 d
O28 O 0.0856(10) 0.9691(9) 0.0325(6) 0.032(3) Uiso 1.0 1 d
O29 O 0.0924(10) 0.7622(9) 0.0488(6) 0.031(3) Uiso 1.0 1 d
O30 O 0.5747(10) 1.2804(10) 0.3392(7) 0.035(3) Uiso 1.0 1 d
O31 O 0.4483(10) 1.2985(10) 0.2249(7) 0.036(3) Uiso 1.0 1 d
O32 O 0.3827(11) 1.1683(10) 0.3137(7) 0.038(3) Uiso 1.0 1 d
O33 O 0.2625(11) 1.0200(10) 0.3553(7) 0.040(3) Uiso 1.0 1 d
O34 O 0.5985(12) 0.7553(11) 0.3832(7) 0.045(3) Uiso 1.0 1 d
O35 O 0.9183(12) 0.8721(11) 0.2971(8) 0.046(3) Uiso 1.0 1 d
O36 O 0.7605(10) 0.9740(10) 0.2491(6) 0.034(3) Uiso 1.0 1 d
O37 O 0.4252(10) 0.7963(10) 0.3222(6) 0.035(3) Uiso 1.0 1 d
O38 O 0.7061(10) 0.7847(10) 0.2764(6) 0.034(3) Uiso 1.0 1 d
O39 O 0.6248(10) 0.9374(9) 0.3544(6) 0.030(3) Uiso 1.0 1 d
O40 O 0.8418(12) 1.0513(11) 0.3789(8) 0.045(3) Uiso 1.0 1 d
O41 O 0.7105(13) 1.0052(12) 0.5006(8) 0.050(4) Uiso 1.0 1 d
O42 O 0.4648(9) 1.0244(9) 0.3844(6) 0.030(3) Uiso 1.0 1 d
O43 O 0.8027(11) 1.1155(11) 0.1620(7) 0.040(3) Uiso 1.0 1 d
O44 O 0.9552(13) 1.2577(13) 0.3998(8) 0.053(4) Uiso 1.0 1 d
O45 O 0.6261(9) 1.1940(9) 0.2139(6) 0.030(3) Uiso 1.0 1 d
O46 O 0.7784(11) 1.1750(10) 0.3037(7) 0.039(3) Uiso 1.0 1 d
O47 O 0.6403(10) 1.1329(10) 0.4113(7) 0.036(3) Uiso 1.0 1 d
O48 O 0.5679(9) 1.0613(8) 0.2839(6) 0.025(2) Uiso 1.0 1 d
O49 O 0.7338(16) 1.1811(16) 0.6175(10) 0.072(5) Uiso 1.0 1 d
O50 O 0.7892(11) 0.8652(10) 0.4055(7) 0.038(3) Uiso 1.0 1 d
O51 O 0.5441(12) 1.0926(12) 0.5309(8) 0.047(4) Uiso 1.0 1 d
O52 O 0.5274(11) 0.8949(11) 0.4802(7) 0.042(3) Uiso 1.0 1 d
O53 O 0.3300(12) 0.8983(12) 0.4325(8) 0.048(4) Uiso 1.0 1 d
O54 O 0.5249(13) 0.6292(12) 0.2457(8) 0.051(4) Uiso 1.0 1 d
O55 O 0.2027(12) 0.7994(12) 0.2988(8) 0.049(4) Uiso 1.0 1 d
O56 O 0.3493(12) 1.1003(12) 0.4834(8) 0.049(4) Uiso 1.0 1 d
O57 O 0.2469(13) 1.2299(13) 0.4176(8) 0.054(4) Uiso 1.0 1 d
O58 O 0.4636(12) 1.2460(11) 0.4419(7) 0.044(3) Uiso 1.0 1 d
O59 O 0.7608(11) 1.3190(10) 0.4197(7) 0.039(3) Uiso 1.0 1 d
O60 O 0.6034(13) 1.4421(13) 0.4614(9) 0.055(4) Uiso 1.0 1 d
O61 O 0.4269(11) 1.0851(10) 0.1799(7) 0.039(3) Uiso 1.0 1 d
O62 O 0.6154(9) 0.9873(8) 0.1475(6) 0.026(2) Uiso 1.0 1 d
O63 O 0.2631(10) 0.9201(9) 0.0918(6) 0.032(3) Uiso 1.0 1 d
O64 O 0.4569(9) 0.9279(9) 0.0181(6) 0.028(3) Uiso 1.0 1 d
O65 O 0.4492(11) 0.9780(10) -0.1076(7) 0.039(3) Uiso 1.0 1 d
O66 O 0.6093(12) 0.6546(11) -0.1835(8) 0.045(3) Uiso 1.0 1 d
O67 O 0.2935(9) 0.7601(9) -0.0191(6) 0.027(2) Uiso 1.0 1 d
O68 O 0.0256(9) 0.4690(9) 0.0114(6) 0.028(3) Uiso 1.0 1 d
O69 O 0.2737(10) 0.4118(10) -0.1697(7) 0.036(3) Uiso 1.0 1 d
O70 O 0.1968(10) 0.5256(9) -0.2521(6) 0.034(3) Uiso 1.0 1 d
O71 O 0.3866(10) 0.6272(10) -0.2000(6) 0.035(3) Uiso 1.0 1 d
O72 O 0.3718(9) 0.5954(9) -0.0574(6) 0.029(3) Uiso 1.0 1 d
O73 O 0.4797(11) 0.4840(11) -0.1561(7) 0.040(3) Uiso 1.0 1 d
O74 O 0.1131(11) 0.6963(10) -0.2117(7) 0.038(3) Uiso 1.0 1 d
O75 O 0.7001(14) 0.8017(13) 0.5190(9) 0.057(4) Uiso 1.0 1 d
O76 O 0.8134(14) 1.1890(14) 0.4959(9) 0.059(4) Uiso 1.0 1 d
O77 O 0.6475(13) 1.2784(13) 0.5252(9) 0.054(4) Uiso 1.0 1 d
O78 O 0.3750(16) 0.9692(15) 0.5738(10) 0.068(5) Uiso 1.0 1 d
O79 O 0.7046(12) 1.0372(12) -0.0153(8) 0.048(4) Uiso 1.0 1 d
O80 O 0.7861(15) 0.9718(14) -0.1132(10) 0.064(5) Uiso 1.0 1 d
O87 O 1.2337(14) 1.1827(13) 0.1048(9) 0.057(4) Uiso 1.0 1 d
O88 O 1.1789(13) 1.3351(13) 0.1738(8) 0.053(4) Uiso 1.0 1 d
O95 O 0.8347(11) 1.2474(11) -0.0493(7) 0.043(3) Uiso 1.0 1 d
O96 O 0.8137(13) 1.1342(12) -0.1535(8) 0.053(4) Uiso 1.0 1 d
O103 O 0.9735(15) 1.1302(14) 0.0427(9) 0.062(4) Uiso 1.0 1 d
O104 O 0.8914(18) 1.3668(17) 0.1056(11) 0.078(6) Uiso 1.0 1 d
O105 O 0.595(3) 1.187(3) 0.9149(16) 0.051(7) Uiso 0.5000 1 d
O106 O 0.506(3) 0.444(3) 0.1622(18) 0.059(8) Uiso 0.5000 1 d
O107 O 0.694(3) 1.569(3) 0.3737(18) 0.133(11) Uiso 1.0 1 d
O108 O 0.739(3) 1.424(3) 0.0254(18) 0.131(11) Uiso 1.0 1 d
O114 O 0.551(2) 1.307(2) 0.0128(13) 0.093(7) Uiso 1.0 1 d
O115 O 1.140(5) 1.893(5) 0.697(4) 0.225(16) Uiso 1.0 1 d
O116 O 0.134(5) 1.420(5) 0.460(3) 0.106(16) Uiso 0.5000 1 d
O117 O 0.375(3) 1.183(3) 0.9942(19) 0.066(9) Uiso 0.5000 1 d
O118 O 0.873(4) 0.360(4) 0.254(3) 0.092(13) Uiso 0.5000 1 d
O119 O 1.286(5) 1.975(5) 0.691(3) 0.225(16) Uiso 1.0 1 d
O120 O 0.943(6) 1.728(6) 0.683(4) 0.13(2) Uiso 0.5000 1 d
O121 O 0.624(3) 1.188(3) 0.0674(17) 0.053(7) Uiso 0.5000 1 d
O122 O 0.650(3) 1.245(3) 0.089(2) 0.065(9) Uiso 0.5000 1 d
O125 O 1.0163(18) 0.6622(17) 0.2508(11) 0.078(6) Uiso 1.0 1 d
O126 O 0.758(3) 1.795(3) 0.764(2) 0.067(9) Uiso 0.5000 1 d
O127 O 0.409(3) 0.347(3) 0.089(2) 0.142(12) Uiso 1.0 1 d
O128 O 0.615(4) 0.471(4) 0.187(3) 0.083(12) Uiso 0.5000 1 d
N86 N 0.6825(13) 0.8515(12) 0.0214(8) 0.037(3) Uiso 1.0 1 d
N94 N 1.2025(13) 1.0729(12) 0.2039(8) 0.036(3) Uiso 1.0 1 d
N102 N 0.8451(15) 1.4184(14) -0.0976(10) 0.048(4) Uiso 1.0 1 d
N113 N 1.1378(19) 1.9500(18) 0.8338(12) 0.066(6) Uiso 1.0 1 d
C81 C 0.7432(15) 0.9650(15) -0.0553(10) 0.038(4) Uiso 1.0 1 d
C82 C 0.7430(14) 0.8597(13) -0.0387(9) 0.033(4) Uiso 1.0 1 d
C83 C 0.8552(16) 0.8393(15) -0.0207(10) 0.042(4) Uiso 1.0 1 d
C84 C 0.8613(16) 0.8675(15) 0.0648(10) 0.040(4) Uiso 1.0 1 d
C85 C 0.7524(16) 0.8203(15) 0.0748(10) 0.039(4) Uiso 1.0 1 d
C89 C 1.2022(14) 1.2344(14) 0.1601(9) 0.034(4) Uiso 1.0 1 d
C90 C 1.1744(16) 1.1905(15) 0.2257(10) 0.041(4) Uiso 1.0 1 d
C91 C 1.069(2) 1.181(2) 0.2351(13) 0.057(6) Uiso 1.0 1 d
C92 C 1.042(2) 1.0802(19) 0.2607(12) 0.054(5) Uiso 1.0 1 d
C93 C 1.1030(19) 1.0069(18) 0.2140(12) 0.052(5) Uiso 1.0 1 d
C97 C 0.8299(15) 1.2269(15) -0.1101(10) 0.038(4) Uiso 1.0 1 d
C98 C 0.8452(19) 1.3131(18) -0.1515(12) 0.052(5) Uiso 1.0 1 d
C99 C 0.740(3) 1.312(3) -0.2024(16) 0.074(8) Uiso 1.0 1 d
C100 C 0.736(3) 1.433(3) -0.1955(18) 0.080(8) Uiso 1.0 1 d
C101 C 0.770(3) 1.479(2) -0.1243(14) 0.062(6) Uiso 1.0 1 d
C109 C 1.228(3) 2.017(3) 0.8029(14) 0.066(7) Uiso 1.0 1 d
C110 C 1.174(3) 2.129(3) 0.8182(15) 0.068(7) Uiso 1.0 1 d
C111 C 1.063(3) 2.103(3) 0.8244(16) 0.073(7) Uiso 1.0 1 d
C112 C 1.067(5) 2.028(4) 0.866(3) 0.121(14) Uiso 1.0 1 d
C123 C 1.194(7) 1.961(6) 0.727(2) 0.20(4) Uiso 1.0 1 d

loop_
_atom_site_aniso_label
_atom_site_aniso_U_11
_atom_site_aniso_U_22
_atom_site_aniso_U_33
_atom_site_aniso_U_12
_atom_site_aniso_U_13
_atom_site_aniso_U_23
W1 0.0267(3) 0.0246(3) 0.0392(4) 0.0006(3) 0.0024(3) 0.0092(3)
W2 0.0235(3) 0.0242(3) 0.0360(3) 0.0050(3) 0.0026(3) 0.0087(3)
W3 0.0249(3) 0.0311(3) 0.0299(3) 0.0016(3) 0.0017(3) 0.0059(3)
W4 0.0287(3) 0.0253(3) 0.0421(4) 0.0053(3) 0.0059(3) 0.0040(3)
W5 0.0265(3) 0.0262(3) 0.0317(3) 0.0022(3) 0.0034(3) 0.0091(3)
W6 0.0256(3) 0.0283(3) 0.0327(3) 0.0021(3) 0.0032(3) 0.0104(3)
W7 0.0340(4) 0.0363(4) 0.0288(3) 0.0014(3) 0.0024(3) 0.0081(3)
W8 0.0227(3) 0.0248(3) 0.0354(3) 0.0060(3) 0.0019(3) 0.0075(3)
W9 0.0265(3) 0.0316(3) 0.0336(3) 0.0041(3) 0.0080(3) 0.0062(3)
W10 0.0255(3) 0.0321(3) 0.0351(3) 0.0027(3) -0.0024(3) 0.0092(3)
W11 0.0326(4) 0.0269(3) 0.0317(3) 0.0069(3) 0.0044(3) 0.0063(3)
W12 0.0335(4) 0.0308(3) 0.0359(4) 0.0072(3) 0.0020(3) 0.0095(3)
W13 0.0224(3) 0.0291(3) 0.0363(3) 0.0038(3) 0.0051(3) 0.0095(3)
W14 0.0334(4) 0.0397(4) 0.0404(4) 0.0062(3) 0.0114(3) 0.0137(3)
W15 0.0525(5) 0.0423(4) 0.0393(4) 0.0198(4) 0.0194(4) 0.0111(3)
W16 0.0634(6) 0.0502(5) 0.0349(4) 0.0173(4) 0.0173(4) 0.0156(3)
W17 0.0540(5) 0.0428(4) 0.0336(4) 0.0122(4) 0.0010(4) 0.0138(3)
W18 0.0320(4) 0.0385(4) 0.0403(4) 0.0072(3) -0.0026(3) 0.0109(3)
W19 0.0447(5) 0.0398(4) 0.0355(4) -0.0031(3) -0.0089(4) 0.0039(3)
W20 0.0676(6) 0.0466(5) 0.0279(3) 0.0098(4) -0.0032(4) 0.0035(3)
W21 0.0682(6) 0.0325(4) 0.0336(4) 0.0101(4) -0.0004(4) -0.0005(3)
W22 0.0318(4) 0.0303(3) 0.0342(3) 0.0008(3) -0.0002(3) 0.0030(3)
Pr1 0.0228(4) 0.0263(4) 0.0315(4) 0.0045(3) 0.0024(4) 0.0063(3)
K1 0.084(5) 0.083(5) 0.099(5) 0.020(4) 0.024(4) 0.025(4)
P1 0.0225(17) 0.0229(16) 0.0220(15) 0.0059(13) 0.0036(14) 0.0027(12)
P2 0.040(3) 0.0280(18) 0.0256(17) 0.0079(16) 0.0051(17) 0.0028(14)
Na1 0.108(13) 0.116(13) 0.140(15) 0.001(10) 0.018(11) 0.024(11)

loop_
_atom_type_symbol
_atom_type_description
_atom_type_scat_dispersion_real
_atom_type_scat_dispersion_imag
_atom_type_scat_source
O O 0.0106 0.0060
;
International Tables for Crystallography
(1992, Vol. C, Tables 4.2.6.8 and 6.1.1.4)
;
P P 0.1023 0.0942
;
International Tables for Crystallography
(1992, Vol. C, Tables 4.2.6.8 and 6.1.1.4)
;
W W -0.8490 6.8722
;
International Tables for Crystallography
(1992, Vol. C, Tables 4.2.6.8 and 6.1.1.4)
;
Pr Pr -0.2180 2.8214
;
International Tables for Crystallography
(1992, Vol. C, Tables 4.2.6.8 and 6.1.1.4)
;
K K 0.2009 0.2494
;
International Tables for Crystallography
(1992, Vol. C, Tables 4.2.6.8 and 6.1.1.4)
;
Na Na 0.0362 0.0249
;
International Tables for Crystallography
(1992, Vol. C, Tables 4.2.6.8 and 6.1.1.4)
;
C C 0.0033 0.0016
;
International Tables for Crystallography
(1992, Vol. C, Tables 4.2.6.8 and 6.1.1.4)
;
N N 0.0061 0.0033
;
International Tables for Crystallography
(1992, Vol. C, Tables 4.2.6.8 and 6.1.1.4)
;
H H 0.0000 0.0000
;
International Tables for Crystallography
(1992, Vol. C, Table 6.1.1.4)
;

loop_
_geom_angle_atom_site_label_1
_geom_angle_atom_site_label_2
_geom_angle_atom_site_label_3
_geom_angle
_geom_angle_publ_flag
O9 W1 O14 89.8(5) yes
O9 W1 O15 83.7(5) yes
O9 W1 O19 84.8(6) yes
O9 W1 O21 101.6(7) yes
O9 W1 O68 156.8(6) yes
O14 W1 O15 73.6(5) yes
O14 W1 O19 157.6(5) yes
O14 W1 O21 100.6(6) yes
O14 W1 O68 90.6(5) yes
O15 W1 O19 84.2(5) yes
O15 W1 O21 172.3(6) yes
O15 W1 O68 74.1(5) yes
O19 W1 O21 101.8(6) yes
O19 W1 O68 86.0(5) yes
O21 W1 O68 101.1(6) yes
O2 W2 O3 106.0(5) yes
O2 W2 O5 95.3(6) yes
O2 W2 O7 158.2(5) yes
O2 W2 O12 89.8(5) yes
O2 W2 O72 86.5(5) yes
O3 W2 O5 104.2(6) yes
O3 W2 O7 95.4(5) yes
O3 W2 O12 100.2(6) yes
O3 W2 O72 165.0(5) yes
O5 W2 O7 83.5(5) yes
O5 W2 O12 152.5(5) yes
O5 W2 O72 82.4(5) yes
O7 W2 O12 82.0(5) yes
O7 W2 O72 71.8(5) yes
O12 W2 O72 71.0(5) yes
O36 W3 O43 102.8(7) yes
O36 W3 O45 153.6(5) yes
O36 W3 O46 80.7(5) yes
O36 W3 O48 84.4(5) yes
O36 W3 O62 94.1(5) yes
O43 W3 O45 99.4(7) yes
O43 W3 O46 94.2(6) yes
O43 W3 O48 170.5(6) yes
O43 W3 O62 102.8(6) yes
O45 W3 O46 83.6(5) yes
O45 W3 O48 72.1(5) yes
O45 W3 O62 94.9(5) yes
O46 W3 O48 80.7(5) yes
O46 W3 O62 162.9(6) yes
O48 W3 O62 82.6(5) yes
O7 W4 O9 88.9(6) yes
O7 W4 O11 102.6(7) yes
O7 W4 O69 154.7(6) yes
O7 W4 O72 72.8(5) yes
O7 W4 O73 89.9(6) yes
O9 W4 O11 104.7(7) yes
O9 W4 O69 82.4(6) yes
O9 W4 O72 82.5(5) yes
O9 W4 O73 155.2(6) yes
O11 W4 O69 102.6(6) yes
O11 W4 O72 171.6(6) yes
O11 W4 O73 99.7(7) yes
O69 W4 O72 82.5(5) yes
O69 W4 O73 88.3(6) yes
O72 W4 O73 73.5(5) yes
O6 W5 O8 81.9(5) yes
O6 W5 O13 152.1(5) yes
O6 W5 O64 94.6(5) yes
O6 W5 O65 99.9(6) yes
O6 W5 O67 71.2(5) yes
O8 W5 O13 81.8(5) yes
O8 W5 O64 162.9(5) yes
O8 W5 O65 93.8(6) yes
O8 W5 O67 80.1(5) yes
O13 W5 O64 94.5(5) yes
O13 W5 O65 103.6(6) yes
O13 W5 O67 83.8(5) yes
O64 W5 O65 103.3(6) yes
O64 W5 O67 82.9(5) yes
O65 W5 O67 169.8(6) yes
O1 W6 O4 104.9(6) yes
O1 W6 O5 91.7(6) yes
O1 W6 O14 159.9(5) yes
O1 W6 O15 89.8(5) yes
O1 W6 O16 95.8(6) yes
O4 W6 O5 102.5(7) yes
O4 W6 O14 95.2(6) yes
O4 W6 O15 164.6(5) yes
O4 W6 O16 101.6(6) yes
O5 W6 O14 82.5(5) yes
O5 W6 O15 81.2(5) yes
O5 W6 O16 151.9(5) yes
O14 W6 O15 70.3(4) yes
O14 W6 O16 81.2(5) yes
O15 W6 O16 71.7(5) yes
O8 W7 O10 83.4(5) yes
O8 W7 O25 102.7(6) yes
O8 W7 O70 154.6(6) yes
O8 W7 O71 88.3(5) yes
O8 W7 O74 90.2(5) yes
O10 W7 O25 171.6(6) yes
O10 W7 O70 71.2(5) yes
O10 W7 O71 83.3(5) yes
O10 W7 O74 73.3(5) yes
O25 W7 O70 102.8(6) yes
O25 W7 O71 102.5(7) yes
O25 W7 O74 100.7(7) yes
O70 W7 O71 87.1(5) yes
O70 W7 O74 84.2(6) yes
O71 W7 O74 156.5(6) yes
O6 W8 O27 83.4(5) yes
O6 W8 O28 100.8(6) yes
O6 W8 O29 155.4(5) yes
O6 W8 O63 95.3(6) yes
O6 W8 O67 73.2(5) yes
O27 W8 O28 95.1(5) yes
O27 W8 O29 80.9(5) yes
O27 W8 O63 163.2(6) yes
O27 W8 O67 81.5(5) yes
O28 W8 O29 99.4(6) yes
O28 W8 O63 101.6(6) yes
O28 W8 O67 173.3(5) yes
O29 W8 O63 94.3(5) yes
O29 W8 O67 85.8(5) yes
O63 W8 O67 82.0(5) yes
O12 W9 O13 89.9(5) yes
O12 W9 O66 101.6(7) yes
O12 W9 O71 156.2(6) yes
O12 W9 O72 72.1(5) yes
O12 W9 O73 87.6(6) yes
O13 W9 O66 103.3(6) yes
O13 W9 O71 85.6(5) yes
O13 W9 O72 81.0(5) yes
O13 W9 O73 155.8(6) yes
O66 W9 O71 102.2(7) yes
O66 W9 O72 172.6(7) yes
O66 W9 O73 100.8(7) yes
O71 W9 O72 84.1(5) yes
O71 W9 O73 87.0(6) yes
O72 W9 O73 75.4(5) yes
O10 W10 O22 72.7(5) yes
O10 W10 O23 83.2(5) yes
O10 W10 O26 171.2(5) yes
O10 W10 O27 84.1(5) yes
O10 W10 O74 73.4(6) yes
O22 W10 O23 84.4(5) yes
O22 W10 O26 100.4(6) yes
O22 W10 O27 156.5(6) yes
O22 W10 O74 86.4(6) yes
O23 W10 O26 101.8(7) yes
O23 W10 O27 88.9(6) yes
O23 W10 O74 156.5(6) yes
O26 W10 O27 103.1(6) yes
O26 W10 O74 101.0(7) yes
O27 W10 O74 91.0(6) yes
O30 W11 O31 94.9(6) yes
O30 W11 O32 83.0(5) yes
O30 W11 O45 81.9(5) yes
O30 W11 O48 79.6(5) yes
O30 W11 O61 162.7(6) yes
O31 W11 O32 100.5(6) yes
O31 W11 O45 100.7(6) yes
O31 W11 O48 171.3(5) yes
O31 W11 O61 102.4(6) yes
O32 W11 O45 154.9(6) yes
O32 W11 O48 85.6(5) yes
O32 W11 O61 93.9(6) yes
O45 W11 O48 72.0(5) yes
O45 W11 O61 94.6(6) yes
O48 W11 O61 83.2(6) yes
O18 W12 O34 155.9(5) yes
O18 W12 O37 91.7(6) yes
O18 W12 O38 92.0(6) yes
O18 W12 O39 86.4(5) yes
O18 W12 O54 106.1(7) yes
O34 W12 O37 84.3(6) yes
O34 W12 O38 82.0(6) yes
O34 W12 O39 69.6(5) yes
O34 W12 O54 97.9(7) yes
O37 W12 O38 154.2(5) yes
O37 W12 O39 83.3(5) yes
O37 W12 O54 103.8(7) yes
O38 W12 O39 71.5(5) yes
O38 W12 O54 99.6(7) yes
O39 W12 O54 165.2(7) yes
O15 W13 O16 72.8(5) yes
O15 W13 O23 84.2(5) yes
O15 W13 O24 171.1(6) yes
O15 W13 O29 85.1(5) yes
O15 W13 O68 73.4(5) yes
O16 W13 O23 156.8(6) yes
O16 W13 O24 100.6(6) yes
O16 W13 O29 92.9(5) yes
O16 W13 O68 86.8(5) yes
O23 W13 O24 102.1(6) yes
O23 W13 O29 87.6(5) yes
O23 W13 O68 84.1(5) yes
O24 W13 O29 101.3(6) yes
O24 W13 O68 100.7(6) yes
O29 W13 O68 157.6(5) yes
O17 W14 O33 89.2(6) yes
O17 W14 O37 95.4(6) yes
O17 W14 O42 87.8(5) yes
O17 W14 O53 156.6(6) yes
O17 W14 O55 102.4(7) yes
O33 W14 O37 153.7(5) yes
O33 W14 O42 71.4(5) yes
O33 W14 O53 81.7(6) yes
O33 W14 O55 100.9(7) yes
O37 W14 O42 82.9(5) yes
O37 W14 O53 84.1(6) yes
O37 W14 O55 103.3(7) yes
O42 W14 O53 68.9(5) yes
O42 W14 O55 167.3(6) yes
O53 W14 O55 100.4(7) yes
O32 W15 O33 87.8(6) yes
O32 W15 O42 83.0(6) yes
O32 W15 O56 156.1(7) yes
O32 W15 O57 100.9(8) yes
O32 W15 O58 87.1(6) yes
O33 W15 O42 73.8(5) yes
O33 W15 O56 88.6(6) yes
O33 W15 O57 101.4(7) yes
O33 W15 O58 157.3(7) yes
O42 W15 O56 73.4(6) yes
O42 W15 O57 173.8(7) yes
O42 W15 O58 83.7(6) yes
O56 W15 O57 102.9(8) yes
O56 W15 O58 87.1(7) yes
O57 W15 O58 101.2(7) yes
O42 W16 O51 81.8(6) yes
O42 W16 O52 84.5(6) yes
O42 W16 O53 73.4(6) yes
O42 W16 O56 71.0(6) yes
O42 W16 O78 171.2(8) yes
O51 W16 O52 82.6(6) yes
O51 W16 O53 154.9(7) yes
O51 W16 O56 86.9(7) yes
O51 W16 O78 102.1(8) yes
O52 W16 O53 91.4(7) yes
O52 W16 O56 154.5(7) yes
O52 W16 O78 103.8(9) yes
O53 W16 O56 88.3(7) yes
O53 W16 O78 102.9(8) yes
O56 W16 O78 101.1(9) yes
O34 W17 O39 72.0(6) yes
O34 W17 O41 154.9(7) yes
O34 W17 O50 88.0(6) yes
O34 W17 O52 89.7(6) yes
O34 W17 O75 104.4(7) yes
O39 W17 O41 83.0(6) yes
O39 W17 O50 73.2(5) yes
O39 W17 O52 84.6(6) yes
O39 W17 O75 171.3(7) yes
O41 W17 O50 86.9(6) yes
O41 W17 O52 85.6(7) yes
O41 W17 O75 100.7(7) yes
O50 W17 O52 157.3(7) yes
O50 W17 O75 99.0(8) yes
O52 W17 O75 103.4(8) yes
O35 W18 O36 103.4(7) yes
O35 W18 O38 100.3(6) yes
O35 W18 O39 171.5(6) yes
O35 W18 O40 102.0(6) yes
O35 W18 O50 99.0(7) yes
O36 W18 O38 91.0(6) yes
O36 W18 O39 82.5(5) yes
O36 W18 O40 87.0(6) yes
O36 W18 O50 157.5(6) yes
O38 W18 O39 73.2(5) yes
O38 W18 O40 157.4(6) yes
O38 W18 O50 87.0(6) yes
O39 W18 O40 84.2(5) yes
O39 W18 O50 75.4(5) yes
O40 W18 O50 86.3(6) yes
O40 W19 O44 103.3(7) yes
O40 W19 O46 89.9(6) yes
O40 W19 O47 84.2(6) yes
O40 W19 O59 158.5(6) yes
O40 W19 O76 85.2(7) yes
O44 W19 O46 104.3(7) yes
O44 W19 O47 168.5(6) yes
O44 W19 O59 97.5(7) yes
O44 W19 O76 101.1(7) yes
O46 W19 O47 84.2(5) yes
O46 W19 O59 90.2(6) yes
O46 W19 O76 154.6(7) yes
O47 W19 O59 74.4(5) yes
O47 W19 O76 70.6(6) yes
O59 W19 O76 85.5(7) yes
O41 W20 O47 83.4(6) yes
O41 W20 O49 102.3(9) yes
O41 W20 O51 84.5(7) yes
O41 W20 O76 87.6(7) yes
O41 W20 O77 156.8(7) yes
O47 W20 O49 171.1(8) yes
O47 W20 O51 82.0(6) yes
O47 W20 O76 75.3(6) yes
O47 W20 O77 73.5(6) yes
O49 W20 O51 105.2(9) yes
O49 W20 O76 97.9(9) yes
O49 W20 O77 101.0(9) yes
O51 W20 O76 156.7(7) yes
O51 W20 O77 90.2(7) yes
O76 W20 O77 88.5(8) yes
O30 W21 O47 84.0(5) yes
O30 W21 O58 87.5(6) yes
O30 W21 O59 90.6(6) yes
O30 W21 O60 104.7(7) yes
O30 W21 O77 154.9(6) yes
O47 W21 O58 82.5(6) yes
O47 W21 O59 74.9(5) yes
O47 W21 O60 169.0(7) yes
O47 W21 O77 71.0(6) yes
O58 W21 O59 157.4(6) yes
O58 W21 O60 104.3(7) yes
O58 W21 O77 87.3(7) yes
O59 W21 O60 98.0(7) yes
O59 W21 O77 84.9(7) yes
O60 W21 O77 100.4(8) yes
O10 W22 O19 83.9(5) yes
O10 W22 O20 171.8(7) yes
O10 W22 O22 73.4(5) yes
O10 W22 O69 83.0(5) yes
O10 W22 O70 72.1(5) yes
O19 W22 O20 101.4(6) yes
O19 W22 O22 87.9(6) yes
O19 W22 O69 83.3(6) yes
O19 W22 O70 155.9(5) yes
O20 W22 O22 100.4(6) yes
O20 W22 O69 103.7(6) yes
O20 W22 O70 102.7(6) yes
O22 W22 O69 155.6(5) yes
O22 W22 O70 87.9(6) yes
O69 W22 O70 90.9(6) yes
O1 Pr1 O2 68.7(4) yes
O1 Pr1 O17 72.5(4) yes
O1 Pr1 O18 78.7(4) yes
O1 Pr1 O61 135.5(5) yes
O1 Pr1 O62 147.7(4) yes
O1 Pr1 O63 74.7(5) yes
O1 Pr1 O64 113.7(4) yes
O2 Pr1 O17 132.3(5) yes
O2 Pr1 O18 75.1(4) yes
O2 Pr1 O61 154.6(5) yes
O2 Pr1 O62 87.6(4) yes
O2 Pr1 O63 112.3(4) yes
O2 Pr1 O64 71.9(4) yes
O17 Pr1 O18 70.9(5) yes
O17 Pr1 O61 71.6(5) yes
O17 Pr1 O62 113.3(4) yes
O17 Pr1 O63 82.2(5) yes
O17 Pr1 O64 151.9(5) yes
O18 Pr1 O61 112.6(4) yes
O18 Pr1 O62 74.0(4) yes
O18 Pr1 O63 146.7(4) yes
O18 Pr1 O64 136.4(4) yes
O61 Pr1 O62 72.5(4) yes
O61 Pr1 O63 75.2(4) yes
O61 Pr1 O64 88.0(4) yes
O62 Pr1 O63 136.6(4) yes
O62 Pr1 O64 76.8(4) yes
O63 Pr1 O64 73.9(4) yes
O43 K1 O79 92.7(6) yes
O43 K1 O95 173.3(7) yes
O43 K1 O103 86.7(7) yes
O43 K1 O104 102.4(7) yes
O43 K1 O121 83.7(10) yes
O43 K1 O122 84.6(12) yes
O79 K1 O95 86.0(6) yes
O79 K1 O103 97.7(6) yes
O79 K1 O104 162.2(9) yes
O79 K1 O121 66.3(9) yes
O79 K1 O122 85.1(10) yes
O95 K1 O103 86.9(7) yes
O95 K1 O104 80.1(7) yes
O95 K1 O121 101.7(10) yes
O95 K1 O122 101.8(12) yes
O103 K1 O104 92.6(8) yes
O103 K1 O121 160.8(11) yes
O103 K1 O122 171.1(12) yes
O104 K1 O121 105.7(10) yes
O104 K1 O122 87.0(11) yes
O121 K1 O122 19.0(12) yes
O10 P1 O15 108.9(7) yes
O10 P1 O67 111.1(7) yes
O10 P1 O72 108.9(7) yes
O15 P1 O67 112.2(6) yes
O15 P1 O72 106.0(7) yes
O67 P1 O72 109.6(7) yes
O39 P2 O42 108.8(7) yes
O39 P2 O47 109.1(7) yes
O39 P2 O48 110.6(7) yes
O42 P2 O47 105.7(7) yes
O42 P2 O48 111.7(7) yes
O47 P2 O48 110.7(7) yes
W6 O1 Pr1 161.7(7) yes
W2 O2 Pr1 155.1(7) yes
W2 O5 W6 143.1(8) yes
W5 O6 W8 122.0(8) yes
W2 O7 W4 125.8(7) yes
W5 O8 W7 151.1(8) yes
W1 O9 W4 153.5(9) yes
W7 O10 W10 89.2(5) yes
W7 O10 W22 90.2(4) yes
W7 O10 P1 124.3(7) yes
W10 O10 W22 90.0(4) yes
W10 O10 P1 123.4(7) yes
W22 O10 P1 128.5(8) yes
W2 O12 W9 127.0(7) yes
W5 O13 W9 156.3(7) yes
W1 O14 W6 123.9(6) yes
W1 O15 W6 92.0(5) yes
W1 O15 W13 89.2(4) yes
W1 O15 P1 127.4(6) yes
W6 O15 W13 89.7(4) yes
W6 O15 P1 124.7(6) yes
W13 O15 P1 122.8(7) yes
W6 O16 W13 125.4(7) yes
W14 O17 Pr1 152.2(8) yes
W12 O18 Pr1 158.5(7) yes
W1 O19 W22 151.6(7) yes
W10 O22 W22 123.6(6) yes
W10 O23 W13 147.1(7) yes
W8 O27 W10 151.5(8) yes
W8 O29 W13 153.6(7) yes
W11 O30 W21 151.6(8) yes
W11 O32 W15 152.2(8) yes
W14 O33 W15 125.5(8) yes
W12 O34 W17 127.6(8) yes
W3 O36 W18 155.9(7) yes
W12 O37 W14 143.9(8) yes
W12 O38 W18 125.1(7) yes
W12 O38 Na1 118.8(6) yes
W18 O38 Na1 116.1(7) yes
W12 O39 W17 90.7(4) yes
W12 O39 W18 90.2(4) yes
W12 O39 P2 124.5(7) yes
W17 O39 W18 88.4(4) yes
W17 O39 P2 125.8(6) yes
W18 O39 P2 126.0(7) yes
W18 O40 W19 146.5(9) yes
W17 O41 W20 151.1(9) yes
W14 O42 W15 89.3(4) yes
W14 O42 W16 90.2(4) yes
W14 O42 P2 123.4(6) yes
W15 O42 W16 88.2(4) yes
W15 O42 P2 126.6(7) yes
W16 O42 P2 127.3(7) yes
W3 O43 K1 135.0(8) yes
W3 O45 W11 122.0(7) yes
W3 O46 W19 151.6(8) yes
W19 O47 W20 89.4(4) yes
W19 O47 W21 88.8(4) yes
W19 O47 P2 121.3(7) yes
W20 O47 W21 91.3(4) yes
W20 O47 P2 129.5(8) yes
W21 O47 P2 124.9(8) yes
W3 O48 W11 91.3(4) yes
W3 O48 P2 128.4(7) yes
W11 O48 P2 128.1(6) yes
W17 O50 W18 122.9(8) yes
W16 O51 W20 154.4(9) yes
W16 O52 W17 153.3(9) yes
W14 O53 W16 127.5(9) yes
W15 O56 W16 127.0(8) yes
W15 O58 W21 150.0(8) yes
W19 O59 W21 121.9(7) yes
W11 O61 Pr1 138.9(8) yes
W3 O62 Pr1 139.9(6) yes
W8 O63 Pr1 141.0(6) yes
W5 O64 Pr1 139.2(6) yes
W5 O67 W8 91.1(4) yes
W5 O67 P1 127.8(7) yes
W8 O67 P1 127.4(7) yes
W1 O68 W13 122.9(6) yes
W4 O69 W22 155.8(7) yes
W7 O70 W22 126.5(6) yes
W7 O71 W9 149.6(7) yes
W2 O72 W4 89.5(4) yes
W2 O72 W9 90.0(4) yes
W2 O72 P1 126.5(6) yes
W4 O72 W9 86.3(4) yes
W4 O72 P1 126.2(6) yes
W9 O72 P1 125.9(7) yes
W4 O73 W9 124.5(7) yes
W7 O74 W10 124.1(8) yes
W19 O76 W20 124.7(9) yes
W20 O77 W21 124.1(8) yes
K1 O79 C81 122.5(13) yes
K1 O95 C97 148.7(14) yes
K1 O121 O122 75(4) yes
K1 O122 O121 86(4) yes
C82 N86 C85 108.5(15) yes
C90 N94 C93 103.2(15) yes
C98 N102 C101 109.4(17) yes
C109 N113 C112 105(3) yes
O79 C81 O80 126(2) yes
O79 C81 C82 120.7(18) yes
O80 C81 C82 113.7(17) yes
N86 C82 C81 111.6(15) yes
N86 C82 C83 106.8(16) yes
C81 C82 C83 112.1(15) yes
C82 C83 C84 101.7(15) yes
C83 C84 C85 99.5(14) yes
N86 C85 C84 104.1(16) yes
O87 C89 O88 127.8(19) yes
O87 C89 C90 125.2(18) yes
O88 C89 C90 106.9(15) yes
N94 C90 C89 102.9(14) yes
N94 C90 C91 106.4(17) yes
C89 C90 C91 113(2) yes
C90 C91 C92 106(3) yes
C91 C92 C93 101(2) yes
N94 C93 C92 106.0(17) yes
O95 C97 O96 128(2) yes
O95 C97 C98 122.1(17) yes
O96 C97 C98 109.7(17) yes
N102 C98 C97 105.9(17) yes
N102 C98 C99 100.0(19) yes
C97 C98 C99 112.5(19) yes
C98 C99 C100 103(2) yes
C99 C100 C101 103(3) yes
N102 C101 C100 111(3) yes
N113 C109 C110 96(2) yes
N113 C109 C123 94(4) yes
C110 C109 C123 106(4) yes
C109 C110 C111 109(3) yes
C110 C111 C112 99(4) yes
N113 C112 C111 109(4) yes
O115 C123 O119 110(6) yes
O115 C123 C109 139(7) yes
O119 C123 C109 105(6) yes

loop_
_geom_bond_atom_site_label_1
_geom_bond_atom_site_label_2
_geom_bond_distance
_geom_bond_publ_flag
W1 O9 1.869(14) yes
W1 O14 1.866(10) yes
W1 O15 2.434(11) yes
W1 O19 1.925(12) yes
W1 O21 1.716(14) yes
W1 O68 1.910(12) yes
W2 O2 1.768(12) yes
W2 O3 1.720(13) yes
W2 O5 1.880(13) yes
W2 O7 2.071(11) yes
W2 O12 1.972(13) yes
W2 O72 2.425(12) yes
W3 O36 1.941(14) yes
W3 O43 1.688(14) yes
W3 O45 1.913(13) yes
W3 O46 2.064(12) yes
W3 O48 2.351(11) yes
W3 O62 1.775(9) yes
W4 O7 1.844(11) yes
W4 O9 1.929(14) yes
W4 O11 1.703(15) yes
W4 O69 1.909(13) yes
W4 O72 2.525(11) yes
W4 O73 1.911(14) yes
W5 O6 1.965(14) yes
W5 O8 2.070(11) yes
W5 O13 1.916(13) yes
W5 O64 1.758(11) yes
W5 O65 1.702(14) yes
W5 O67 2.372(12) yes
W6 O1 1.764(12) yes
W6 O4 1.715(14) yes
W6 O5 1.935(13) yes
W6 O14 2.093(10) yes
W6 O15 2.425(12) yes
W6 O16 1.957(13) yes
W7 O8 1.837(10) yes
W7 O10 2.419(13) yes
W7 O25 1.687(16) yes
W7 O70 1.945(11) yes
W7 O71 1.898(14) yes
W7 O74 1.927(14) yes
W8 O6 1.882(14) yes
W8 O27 2.052(11) yes
W8 O28 1.741(13) yes
W8 O29 1.979(12) yes
W8 O63 1.783(11) yes
W8 O67 2.343(12) yes
W9 O12 1.871(12) yes
W9 O13 1.890(12) yes
W9 O66 1.693(15) yes
W9 O71 1.926(13) yes
W9 O72 2.441(12) yes
W9 O73 1.925(13) yes
W10 O10 2.419(13) yes
W10 O22 1.958(12) yes
W10 O23 1.917(14) yes
W10 O26 1.718(15) yes
W10 O27 1.844(11) yes
W10 O74 1.918(14) yes
W11 O30 2.061(11) yes
W11 O31 1.711(14) yes
W11 O32 1.943(14) yes
W11 O45 1.928(12) yes
W11 O48 2.347(12) yes
W11 O61 1.780(11) yes
W12 O18 1.733(13) yes
W12 O34 2.063(15) yes
W12 O37 1.891(13) yes
W12 O38 1.967(13) yes
W12 O39 2.434(10) yes
W12 O54 1.728(15) yes
W13 O15 2.424(12) yes
W13 O16 1.892(12) yes
W13 O23 1.928(13) yes
W13 O24 1.688(13) yes
W13 O29 1.842(12) yes
W13 O68 1.971(11) yes
W14 O17 1.738(14) yes
W14 O33 1.961(14) yes
W14 O37 1.931(14) yes
W14 O42 2.467(10) yes
W14 O53 2.103(15) yes
W14 O55 1.729(14) yes
W15 O32 1.905(14) yes
W15 O33 1.896(12) yes
W15 O42 2.411(13) yes
W15 O56 1.867(17) yes
W15 O57 1.709(18) yes
W15 O58 1.866(13) yes
W16 O42 2.469(13) yes
W16 O51 1.922(14) yes
W16 O52 1.929(15) yes
W16 O53 1.792(13) yes
W16 O56 1.929(17) yes
W16 O78 1.69(2) yes
W17 O34 1.830(12) yes
W17 O39 2.477(13) yes
W17 O41 1.884(14) yes
W17 O50 1.954(14) yes
W17 O52 1.872(15) yes
W17 O75 1.731(19) yes
W18 O35 1.717(16) yes
W18 O36 1.874(14) yes
W18 O38 1.898(11) yes
W18 O39 2.407(12) yes
W18 O40 1.944(13) yes
W18 O50 1.921(14) yes
W19 O40 1.894(15) yes
W19 O44 1.727(16) yes
W19 O46 1.826(13) yes
W19 O47 2.478(13) yes
W19 O59 1.906(14) yes
W19 O76 2.018(18) yes
W20 O41 1.947(16) yes
W20 O47 2.390(13) yes
W20 O49 1.68(2) yes
W20 O51 1.895(15) yes
W20 O76 1.849(18) yes
W20 O77 1.860(18) yes
W21 O30 1.830(12) yes
W21 O47 2.395(13) yes
W21 O58 1.951(14) yes
W21 O59 1.994(14) yes
W21 O60 1.690(17) yes
W21 O77 2.012(18) yes
W22 O10 2.414(11) yes
W22 O19 1.904(13) yes
W22 O20 1.690(12) yes
W22 O22 1.921(14) yes
W22 O69 1.894(14) yes
W22 O70 1.891(13) yes
Pr1 O1 2.412(12) yes
Pr1 O2 2.473(11) yes
Pr1 O17 2.456(13) yes
Pr1 O18 2.406(12) yes
Pr1 O61 2.468(13) yes
Pr1 O62 2.457(11) yes
Pr1 O63 2.400(13) yes
Pr1 O64 2.480(12) yes
K1 O43 2.487(18) yes
K1 O79 2.379(15) yes
K1 O95 2.417(18) yes
K1 O103 2.32(2) yes
K1 O104 2.39(2) yes
K1 O121 2.42(4) yes
K1 O122 2.34(4) yes
P1 O10 1.565(12) yes
P1 O15 1.570(13) yes
P1 O67 1.523(11) yes
P1 O72 1.518(13) yes
P2 O39 1.554(14) yes
P2 O42 1.528(13) yes
P2 O47 1.560(12) yes
P2 O48 1.536(12) yes
Na1 O38 2.77(3) yes
O79 C81 1.26(3) yes
O80 C81 1.31(3) yes
O87 C89 1.26(3) yes
O88 C89 1.37(3) yes
O95 C97 1.16(3) yes
O96 C97 1.30(3) yes
O106 O128 1.42(6) yes
O115 C123 1.09(9) yes
O119 C123 1.41(10) yes
O121 O122 0.79(5) yes
N86 C82 1.46(3) yes
N86 C85 1.52(3) yes
N94 C90 1.60(3) yes
N94 C93 1.49(3) yes
N102 C98 1.54(3) yes
N102 C101 1.49(4) yes
N113 C109 1.60(4) yes
N113 C112 1.50(6) yes
C81 C82 1.50(3) yes
C82 C83 1.54(3) yes
C83 C84 1.63(3) yes
C84 C85 1.49(3) yes
C89 C90 1.57(3) yes
C90 C91 1.37(4) yes
C91 C92 1.54(4) yes
C92 C93 1.50(4) yes
C97 C98 1.55(4) yes
C98 C99 1.64(4) yes
C99 C100 1.58(5) yes
C100 C101 1.42(4) yes
C109 C110 1.68(5) yes
C109 C123 1.52(5) yes
C110 C111 1.44(5) yes
C111 C112 1.44(7) yes

loop_
_geom_contact_atom_site_label_1
_geom_contact_atom_site_label_2
_geom_contact_distance
_geom_contact_publ_flag
_geom_contact_site_symmetry_2
W1 O16 3.497(11) no .
W1 O69 3.569(13) no .
W2 O1 3.574(12) no .
W3 O61 3.600(14) no .
W4 O12 3.503(11) no .
W7 O13 3.588(11) no .
W9 O7 3.556(13) no .
W10 O29 3.594(11) no .
W10 O70 3.536(12) no .
W11 O62 3.594(11) no .
W13 O14 3.582(12) no .
W14 O18 3.581(12) no .
W15 O53 3.507(16) no .
W16 O33 3.543(14) no .
W17 O38 3.538(12) no .
W17 O51 3.592(15) no .
W18 O34 3.525(15) no .
W19 O36 3.566(11) no .
W19 O77 3.589(17) no .
W20 O59 3.567(15) no .
W21 O76 3.588(19) no .
W22 O74 3.534(14) no .
Pr1 O48 3.439(9) no .
Pr1 O67 3.431(10) no .
P1 O1 3.494(12) no .
P1 O2 3.464(12) no .
P1 O5 3.390(14) no .
P1 O8 3.310(14) no .
P1 O9 3.440(15) no .
P1 O13 3.311(13) no .
P1 O19 3.434(11) no .
P1 O23 3.377(14) no .
P1 O27 3.313(15) no .
P1 O29 3.351(13) no .
P1 O69 3.400(12) no .
P1 O71 3.388(13) no .
P2 O17 3.474(13) no .
P2 O18 3.421(11) no .
P2 O30 3.296(14) no .
P2 O32 3.358(16) no .
P2 O36 3.326(14) no .
P2 O37 3.400(13) no .
P2 O40 3.413(16) no .
P2 O41 3.413(17) no .
P2 O46 3.328(14) no .
P2 O51 3.388(15) no .
P2 O52 3.450(16) no .
P2 O58 3.377(15) no .
Na1 O3 3.14(3) no .
Na1 O35 3.52(2) no .
O1 O29 3.367(18) no .
O1 O55 3.599(19) no .
O1 O67 3.109(17) no .
O2 O13 3.227(17) no .
O2 O67 3.070(17) no .
O2 N86 2.86(2) no .
O2 C85 3.27(3) no .
O3 O54 3.44(2) no .
O3 C85 3.35(3) no .
O4 O37 3.412(16) no .
O4 O54 3.02(2) no .
O4 O55 3.40(2) no .
O5 O9 3.146(16) no .
O5 O54 3.471(19) no .
O8 O27 3.154(18) no .
O12 N86 3.015(18) no .
O12 C82 3.41(2) no .
O12 C85 3.53(2) no .
O13 N86 3.267(19) no .
O13 C82 3.45(2) no .
O17 O32 3.179(17) no .
O17 O48 3.101(16) no .
O18 O36 3.271(16) no .
O18 O48 3.063(14) no .
O19 O23 3.153(18) no .
O30 O46 3.147(19) no .
O36 C85 3.54(2) no .
O37 O52 3.219(17) no .
O40 O41 3.12(3) no .
O43 C84 3.57(3) no .
O45 O121 2.87(4) no .
O45 O122 2.71(5) no .
O51 O58 3.22(3) no .
O62 O121 3.39(4) no .
O62 N86 2.936(18) no .
O62 C85 3.12(3) no .
O64 O79 3.463(19) no .
O64 N86 3.19(2) no .
O65 O79 3.57(2) no .
O69 O71 3.215(18) no .
O79 O96 3.54(3) no .
O79 N86 2.70(3) no .
O79 C83 3.43(3) no .
O80 O95 3.52(3) no .
O80 O96 2.45(3) no .
O80 C83 2.99(3) no .
O80 C97 3.33(3) no .
O87 N94 2.71(3) no .
O87 C91 3.40(4) no .
O88 C91 2.86(4) no .
O95 N102 2.64(3) no .
O95 C99 3.53(4) no .
O96 C81 3.35(3) no .
O96 C99 2.99(4) no .
O103 C81 3.60(3) no .
O115 N113 2.62(7) no .
O115 C110 3.41(6) no .
O115 C111 3.55(7) no .
O119 N113 3.52(7) no .
O119 C110 3.34(7) no .
C81 C84 3.34(3) no .
C81 C85 3.55(3) no .
C89 C93 3.52(3) no .
C97 C101 3.59(4) no .
C111 C123 3.08(8) no .
C112 C123 3.26(8) no .
K1 O108 3.54(4) no .
Na1 O24 3.02(3) no 1_655
Na1 O125 2.84(3) no .
Na1 O128 2.83(5) no .
O3 O106 3.02(4) no .
O3 O108 2.87(4) no 1_545
O3 O128 2.86(6) no .
O4 O88 3.26(2) no 1_445
O4 O106 3.52(4) no .
O5 O106 2.92(4) no .
O5 O127 2.87(5) no .
O6 O117 3.30(4) no 1_554
O6 N113 2.91(3) no 1_444
O6 C109 3.49(4) no 1_444
O6 C112 3.52(6) no 1_444
O7 O108 3.51(4) no 1_545
O7 O114 2.50(4) no 1_545
O7 O127 3.08(5) no .
O8 N113 3.14(3) no 1_444
O8 C109 3.43(4) no 1_444
O9 O117 3.31(5) no 1_544
O9 O127 3.27(5) no .
O11 O105 3.01(4) no 1_544
O11 O114 3.32(3) no 1_545
O11 O117 3.28(5) no 1_544
O11 C110 3.46(3) no 1_434
O12 C101 3.56(3) no 1_545
O14 O88 2.66(2) no 1_445
O14 O127 3.08(5) no .
O14 C89 3.54(3) no 1_445
O16 O125 2.90(3) no 1_455
O17 N94 3.14(3) no 1_455
O17 C93 3.56(3) no 1_455
O19 N102 3.36(3) no 1_445
O19 C98 3.38(3) no 1_445
O20 C110 3.57(4) no 1_434
O21 O87 3.45(3) no 1_445
O21 O95 3.29(2) no 1_445
O21 O103 2.75(3) no 1_445
O21 C111 3.35(3) no 1_434
O21 C112 3.45(5) no 1_434
O22 N102 3.25(3) no 1_445
O22 C98 3.51(3) no 1_445
O22 C101 3.51(3) no 1_445
O23 N102 2.96(2) no 1_445
O23 C101 3.29(3) no 1_445
O24 Na1 3.02(3) no 1_455
O24 O108 3.30(4) no 1_445
O24 O125 3.56(3) no 1_455
O24 C84 3.28(3) no 1_455
O24 C85 3.44(3) no 1_455
O25 O115 3.24(7) no 1_444
O25 O119 3.60(6) no 1_444
O25 C123 3.60(8) no 1_444
O26 O120 3.24(8) no 1_444
O26 O126 3.02(5) no 1_444
O26 C83 3.16(3) no 1_455
O26 C101 3.40(4) no 1_445
O27 N113 3.04(3) no 1_444
O27 C83 3.39(3) no 1_455
O27 C112 3.59(6) no 1_444
O28 O87 3.165(19) no 1_455
O28 O103 2.70(3) no 1_455
O28 N94 3.513(18) no 1_455
O28 C83 3.20(3) no 1_455
O28 C84 3.16(3) no 1_455
O28 C93 3.49(3) no 1_455
O28 C112 3.54(6) no 1_444
O29 C84 3.43(3) no 1_455
O31 O87 3.48(2) no 1_455
O31 O106 2.57(4) no 1_565
O31 O127 2.94(5) no 1_565
O31 O128 3.16(5) no 1_565
O31 C89 3.27(2) no 1_455
O32 N94 3.014(19) no 1_455
O32 C90 3.20(3) no 1_455
O33 N94 3.30(3) no 1_455
O33 C92 3.60(3) no 1_455
O33 C93 3.33(3) no 1_455
O34 O107 2.87(5) no 1_545
O35 O125 3.15(3) no .
O35 C92 3.23(3) no .
O35 C93 3.47(3) no .
O40 C92 3.58(3) no .
O43 O118 3.29(5) no 1_565
O43 C91 3.55(3) no .
O44 O116 2.91(6) no 1_655
O44 C91 3.60(3) no .
O44 C92 3.49(3) no .
O45 O118 3.54(5) no 1_565
O46 O118 2.98(6) no 1_565
O49 C99 3.55(4) no 1_556
O54 O106 2.58(4) no .
O54 O107 3.55(5) no 1_545
O54 O128 2.58(5) no .
O55 O125 2.78(3) no 1_455
O57 O116 3.04(7) no .
O60 O107 2.86(5) no .
O61 O87 3.38(3) no 1_455
O61 N94 2.92(2) no 1_455
O63 O87 3.49(3) no 1_455
O63 N94 2.832(18) no 1_455
O63 C93 3.33(3) no 1_455
O65 O105 3.05(4) no 1_554
O65 O117 3.25(4) no 1_554
O65 C109 3.43(4) no 1_444
O66 O126 2.88(5) no 1_544
O66 C100 3.49(4) no 1_545
O68 O95 3.486(16) no 1_445
O68 O104 3.01(3) no 1_445
O68 N102 2.98(2) no 1_445
O73 C100 3.52(4) no 1_545
O74 O115 3.48(7) no 1_444
O74 O120 3.08(8) no 1_444
O74 N113 3.23(3) no 1_444
O78 O119 2.61(7) no 1_445
O79 O105 3.10(4) no 1_554
O80 O126 2.91(4) no 1_544
O87 O21 3.45(3) no 1_665
O87 O28 3.165(19) no 1_655
O87 O31 3.48(2) no 1_655
O87 O61 3.38(3) no 1_655
O87 O63 3.49(3) no 1_655
O87 O103 3.42(3) no .
O87 O117 2.89(5) no 1_654
O87 O127 2.99(4) no 1_665
O88 O4 3.26(2) no 1_665
O88 O14 2.66(2) no 1_665
O88 O127 3.46(5) no 1_665
O95 O21 3.29(2) no 1_665
O95 O68 3.486(16) no 1_665
O95 O105 3.07(4) no 1_554
O95 O108 2.90(4) no .
O96 O105 3.25(4) no 1_554
O96 C111 3.30(4) no 1_544
O103 O21 2.75(3) no 1_665
O103 O28 2.70(3) no 1_655
O103 O87 3.42(3) no .
O103 C89 3.55(3) no .
O104 O68 3.01(3) no 1_665
O104 O108 2.75(5) no .
O104 O118 2.96(6) no 1_565
O105 O11 3.01(4) no 1_566
O105 O65 3.05(4) no 1_556
O105 O79 3.10(4) no 1_556
O105 O95 3.07(4) no 1_556
O105 O96 3.25(4) no 1_556
O105 O108 3.58(4) no 1_556
O105 O114 2.33(4) no 1_556
O105 O117 3.29(5) no .
O105 O121 3.01(5) no 1_556
O105 O122 3.36(5) no 1_556
O105 C97 3.06(4) no 1_556
O105 C99 3.59(5) no 1_556
O106 O3 3.02(4) no .
O106 O4 3.52(4) no .
O106 O5 2.92(4) no .
O106 O31 2.57(4) no 1_545
O106 O54 2.58(4) no .
O106 O114 3.19(4) no 1_545
O106 O122 3.49(6) no 1_545
O106 O127 1.95(5) no .
O107 O34 2.87(5) no 1_565
O107 O54 3.55(5) no 1_565
O107 O60 2.86(5) no .
O108 K1 3.54(4) no .
O108 O3 2.87(4) no 1_565
O108 O7 3.51(4) no 1_565
O108 O24 3.30(4) no 1_665
O108 O95 2.90(4) no .
O108 O104 2.75(5) no .
O108 O105 3.58(4) no 1_554
O108 O114 2.65(5) no .
O108 O121 3.56(6) no .
O108 O122 3.06(6) no .
O108 O128 3.58(6) no 1_565
O108 N102 2.82(4) no .
O108 C101 3.23(5) no .
O114 O7 2.50(4) no 1_565
O114 O11 3.32(3) no 1_565
O114 O105 2.33(4) no 1_554
O114 O106 3.19(4) no 1_565
O114 O108 2.65(5) no .
O114 O117 2.56(5) no 1_554
O114 O121 2.37(5) no .
O114 O122 2.29(5) no .
O114 O127 2.44(5) no 1_565
O114 O128 3.59(5) no 1_565
O115 O25 3.24(7) no 1_666
O115 O74 3.48(7) no 1_666
O115 O120 3.06(9) no .
O116 O44 2.91(6) no 1_455
O116 O57 3.04(7) no .
O117 O6 3.30(4) no 1_556
O117 O9 3.31(5) no 1_566
O117 O11 3.28(5) no 1_566
O117 O65 3.25(4) no 1_556
O117 O87 2.89(5) no 1_456
O117 O105 3.29(5) no .
O117 O114 2.56(5) no 1_556
O117 O121 3.43(6) no 1_556
O117 O127 2.47(5) no 1_566
O118 O43 3.29(5) no 1_545
O118 O45 3.54(5) no 1_545
O118 O46 2.98(6) no 1_545
O118 O104 2.96(6) no 1_545
O119 O25 3.60(6) no 1_666
O119 O78 2.61(7) no 1_665
O120 O26 3.24(8) no 1_666
O120 O74 3.08(8) no 1_666
O120 O115 3.06(9) no .
O120 O126 3.03(9) no .
O121 O105 3.01(5) no 1_554
O121 O108 3.56(6) no .
O121 O114 2.37(5) no .
O121 O117 3.43(6) no 1_554
O122 O105 3.36(5) no 1_554
O122 O106 3.49(6) no 1_565
O122 O108 3.06(6) no .
O122 O114 2.29(5) no .
O122 O127 3.53(6) no 1_565
O122 O128 3.25(6) no 1_565
O125 Na1 2.84(3) no .
O125 O16 2.90(3) no 1_655
O125 O24 3.56(3) no 1_655
O125 O35 3.15(3) no .
O125 O55 2.78(3) no 1_655
O126 O26 3.02(5) no 1_666
O126 O66 2.88(5) no 1_566
O126 O80 2.91(4) no 1_566
O126 O120 3.03(9) no .
O127 O5 2.87(5) no .
O127 O7 3.08(5) no .
O127 O9 3.27(5) no .
O127 O14 3.08(5) no .
O127 O31 2.94(5) no 1_545
O127 O87 2.99(4) no 1_445
O127 O88 3.46(5) no 1_445
O127 O106 1.95(5) no .
O127 O114 2.44(5) no 1_545
O127 O117 2.47(5) no 1_544
O127 O122 3.53(6) no 1_545
O127 O128 3.20(6) no .
O127 C89 3.39(5) no 1_445
O128 Na1 2.83(5) no .
O128 O3 2.86(6) no .
O128 O31 3.16(5) no 1_545
O128 O54 2.58(5) no .
O128 O108 3.58(6) no 1_545
O128 O114 3.59(5) no 1_545
O128 O122 3.25(6) no 1_545
O128 O127 3.20(6) no .
N94 O17 3.14(3) no 1_655
N94 O28 3.513(18) no 1_655
N94 O32 3.014(19) no 1_655
N94 O33 3.30(3) no 1_655
N94 O61 2.92(2) no 1_655
N94 O63 2.832(18) no 1_655
N102 O19 3.36(3) no 1_665
N102 O22 3.25(3) no 1_665
N102 O23 2.96(2) no 1_665
N102 O68 2.98(2) no 1_665
N102 O108 2.82(4) no .
N113 O6 2.91(3) no 1_666
N113 O8 3.14(3) no 1_666
N113 O27 3.04(3) no 1_666
N113 O74 3.23(3) no 1_666
C83 O26 3.16(3) no 1_655
C83 O27 3.39(3) no 1_655
C83 O28 3.20(3) no 1_655
C84 O24 3.28(3) no 1_655
C84 O28 3.16(3) no 1_655
C84 O29 3.43(3) no 1_655
C85 O24 3.44(3) no 1_655
C89 O14 3.54(3) no 1_665
C89 O31 3.27(2) no 1_655
C89 O103 3.55(3) no .
C89 O127 3.39(5) no 1_665
C90 O32 3.20(3) no 1_655
C91 O43 3.55(3) no .
C91 O44 3.60(3) no .
C92 O33 3.60(3) no 1_655
C92 O35 3.23(3) no .
C92 O40 3.58(3) no .
C92 O44 3.49(3) no .
C93 O17 3.56(3) no 1_655
C93 O28 3.49(3) no 1_655
C93 O33 3.33(3) no 1_655
C93 O35 3.47(3) no .
C93 O63 3.33(3) no 1_655
C97 O105 3.06(4) no 1_554
C98 O19 3.38(3) no 1_665
C98 O22 3.51(3) no 1_665
C99 O49 3.55(4) no 1_554
C99 O105 3.59(5) no 1_554
C100 O66 3.49(4) no 1_565
C100 O73 3.52(4) no 1_565
C101 O12 3.56(3) no 1_565
C101 O22 3.51(3) no 1_665
C101 O23 3.29(3) no 1_665
C101 O26 3.40(4) no 1_665
C101 O108 3.23(5) no .
C109 O6 3.49(4) no 1_666
C109 O8 3.43(4) no 1_666
C109 O65 3.43(4) no 1_666
C110 O11 3.46(3) no 1_676
C110 O20 3.57(4) no 1_676
C111 O21 3.35(3) no 1_676
C111 O96 3.30(4) no 1_566
C112 O6 3.52(6) no 1_666
C112 O21 3.45(5) no 1_676
C112 O27 3.59(6) no 1_666
C112 O28 3.54(6) no 1_666
C123 O25 3.60(8) no 1_666

loop_
_geom_torsion_atom_site_label_1
_geom_torsion_atom_site_label_2
_geom_torsion_atom_site_label_3
_geom_torsion_atom_site_label_4
_geom_torsion
_geom_torsion_publ_flag
O9 W1 O14 W6 86.2(8) no
O14 W1 O9 W4 -128.3(15) no
O9 W1 O15 W6 -93.5(5) no
O9 W1 O15 W13 176.8(5) no
O9 W1 O15 P1 44.6(9) no
O15 W1 O9 W4 -54.8(15) no
O9 W1 O19 W22 -29.0(14) no
O19 W1 O9 W4 29.9(15) no
O21 W1 O9 W4 130.8(15) no
O9 W1 O68 W13 -23.8(16) no
O68 W1 O9 W4 -37(3) no
O14 W1 O15 W6 -1.9(5) no
O14 W1 O15 W13 -91.6(5) no
O14 W1 O15 P1 136.2(9) no
O15 W1 O14 W6 2.7(6) no
O14 W1 O19 W22 48(3) no
O19 W1 O14 W6 10.4(18) no
O21 W1 O14 W6 -172.0(8) no
O14 W1 O68 W13 67.1(7) no
O68 W1 O14 W6 -70.6(7) no
O15 W1 O19 W22 55.2(14) no
O19 W1 O15 W6 -178.9(5) no
O19 W1 O15 W13 91.4(5) no
O19 W1 O15 P1 -40.8(9) no
O15 W1 O68 W13 -5.7(6) no
O68 W1 O15 W6 93.5(5) no
O68 W1 O15 W13 3.9(4) no
O68 W1 O15 P1 -128.4(9) no
O21 W1 O19 W22 -129.9(14) no
O19 W1 O68 W13 -90.7(7) no
O68 W1 O19 W22 129.6(14) no
O21 W1 O68 W13 168.1(7) no
O3 W2 O2 Pr1 -90.7(15) no
O2 W2 O5 W6 15.9(11) no
O5 W2 O2 Pr1 15.8(15) no
O2 W2 O7 W4 -1.0(19) no
O7 W2 O2 Pr1 101.5(18) no
O2 W2 O12 W9 -85.6(8) no
O12 W2 O2 Pr1 168.8(15) no
O2 W2 O72 W4 176.8(5) no
O2 W2 O72 W9 90.5(5) no
O2 W2 O72 P1 -46.4(9) no
O72 W2 O2 Pr1 97.8(15) no
O3 W2 O5 W6 123.9(11) no
O3 W2 O7 W4 -169.2(8) no
O3 W2 O12 W9 168.2(8) no
O5 W2 O7 W4 87.0(9) no
O7 W2 O5 W6 -142.2(11) no
O5 W2 O12 W9 15.5(16) no
O12 W2 O5 W6 -83.9(14) no
O5 W2 O72 W4 -87.3(5) no
O5 W2 O72 W9 -173.6(5) no
O5 W2 O72 P1 49.5(8) no
O72 W2 O5 W6 -69.8(11) no
O7 W2 O12 W9 74.1(8) no
O12 W2 O7 W4 -69.6(8) no
O7 W2 O72 W4 -1.7(4) no
O7 W2 O72 W9 -88.0(5) no
O7 W2 O72 P1 135.1(9) no
O72 W2 O7 W4 2.9(7) no
O12 W2 O72 W4 85.9(5) no
O12 W2 O72 W9 -0.4(4) no
O12 W2 O72 P1 -137.3(9) no
O72 W2 O12 W9 0.7(7) no
O36 W3 O43 K1 153.5(8) no
O43 W3 O36 W18 127.6(17) no
O36 W3 O45 W11 -43.8(13) no
O45 W3 O36 W18 -19(3) no
O36 W3 O46 W19 -27.1(16) no
O46 W3 O36 W18 35.4(17) no
O36 W3 O48 W11 178.1(4) no
O36 W3 O48 P2 34.6(7) no
O48 W3 O36 W18 -46.1(17) no
O36 W3 O62 Pr1 89.0(10) no
O62 W3 O36 W18 -128.3(17) no
O43 W3 O45 W11 169.4(7) no
O45 W3 O43 K1 -41.0(9) no
O43 W3 O46 W19 -129.4(17) no
O46 W3 O43 K1 -125.2(9) no
O43 W3 O62 Pr1 -166.9(10) no
O62 W3 O43 K1 56.2(10) no
O45 W3 O46 W19 131.6(17) no
O46 W3 O45 W11 -97.4(7) no
O45 W3 O48 W11 10.5(4) no
O45 W3 O48 P2 -133.0(8) no
O48 W3 O45 W11 -15.1(6) no
O45 W3 O62 Pr1 -66.1(10) no
O62 W3 O45 W11 65.5(7) no
O46 W3 O48 W11 96.6(5) no
O46 W3 O48 P2 -46.9(8) no
O48 W3 O46 W19 58.7(16) no
O48 W3 O62 Pr1 5.2(9) no
O62 W3 O48 W11 -87.1(5) no
O62 W3 O48 P2 129.4(8) no
O7 W4 O9 W1 127.2(15) no
O9 W4 O7 W2 -85.3(8) no
O11 W4 O7 W2 169.9(8) no
O7 W4 O69 W22 -41(3) no
O69 W4 O7 W2 -15.7(18) no
O7 W4 O72 W2 1.9(5) no
O7 W4 O72 W9 91.9(5) no
O7 W4 O72 P1 -135.1(9) no
O72 W4 O7 W2 -2.8(7) no
O7 W4 O73 W9 -67.2(9) no
O73 W4 O7 W2 70.0(8) no
O11 W4 O9 W1 -130.1(15) no
O9 W4 O69 W22 29.7(18) no
O69 W4 O9 W1 -29.0(15) no
O9 W4 O72 W2 93.1(5) no
O9 W4 O72 W9 -176.9(5) no
O9 W4 O72 P1 -43.9(9) no
O72 W4 O9 W1 54.3(15) no
O9 W4 O73 W9 19.9(18) no
O73 W4 O9 W1 40(3) no
O11 W4 O69 W22 133.1(18) no
O11 W4 O73 W9 -169.9(9) no
O69 W4 O72 W2 176.4(5) no
O69 W4 O72 W9 -93.6(5) no
O69 W4 O72 P1 39.4(8) no
O72 W4 O69 W22 -53.7(18) no
O69 W4 O73 W9 87.6(9) no
O73 W4 O69 W22 -127.3(18) no
O72 W4 O73 W9 4.9(7) no
O73 W4 O72 W2 -93.2(5) no
O73 W4 O72 W9 -3.2(5) no
O73 W4 O72 P1 129.8(9) no
O6 W5 O8 W7 -134.0(15) no
O8 W5 O6 W8 96.9(7) no
O6 W5 O13 W9 23(3) no
O13 W5 O6 W8 42.3(14) no
O6 W5 O64 Pr1 63.0(10) no
O64 W5 O6 W8 -66.3(7) no
O65 W5 O6 W8 -170.6(7) no
O6 W5 O67 W8 -9.9(4) no
O6 W5 O67 P1 131.7(9) no
O67 W5 O6 W8 14.6(6) no
O8 W5 O13 W9 -31.5(18) no
O13 W5 O8 W7 23.3(14) no
O65 W5 O8 W7 126.5(15) no
O8 W5 O67 W8 -94.6(5) no
O8 W5 O67 P1 47.0(8) no
O67 W5 O8 W7 -61.8(14) no
O13 W5 O64 Pr1 -90.6(10) no
O64 W5 O13 W9 131.7(18) no
O65 W5 O13 W9 -123.5(18) no
O13 W5 O67 W8 -177.3(5) no
O13 W5 O67 P1 -35.6(8) no
O67 W5 O13 W9 49.3(18) no
O65 W5 O64 Pr1 164.3(9) no
O64 W5 O67 W8 87.4(5) no
O64 W5 O67 P1 -131.0(9) no
O67 W5 O64 Pr1 -7.4(9) no
O1 W6 O5 W2 -17.8(11) no
O1 W6 O14 W1 -11.8(19) no
O1 W6 O15 W1 178.6(5) no
O1 W6 O15 W13 -92.2(5) no
O1 W6 O15 P1 38.8(8) no
O1 W6 O16 W13 81.8(8) no
O4 W6 O5 W2 -123.5(11) no
O4 W6 O14 W1 172.0(8) no
O4 W6 O16 W13 -171.7(7) no
O5 W6 O14 W1 -86.0(8) no
O14 W6 O5 W2 142.9(11) no
O5 W6 O15 W1 86.9(5) no
O5 W6 O15 W13 176.0(5) no
O5 W6 O15 P1 -52.9(8) no
O15 W6 O5 W2 71.7(11) no
O5 W6 O16 W13 -22.8(15) no
O16 W6 O5 W2 87.8(14) no
O14 W6 O15 W1 1.7(4) no
O14 W6 O15 W13 90.9(5) no
O14 W6 O15 P1 -138.1(9) no
O15 W6 O14 W1 -2.7(6) no
O14 W6 O16 W13 -78.2(7) no
O16 W6 O14 W1 70.9(7) no
O15 W6 O16 W13 -6.1(6) no
O16 W6 O15 W1 -85.3(5) no
O16 W6 O15 W13 3.9(4) no
O16 W6 O15 P1 134.9(9) no
O8 W7 O10 W10 90.5(5) no
O8 W7 O10 W22 -179.4(6) no
O8 W7 O10 P1 -40.4(8) no
O10 W7 O8 W5 60.2(14) no
O25 W7 O8 W5 -125.7(15) no
O8 W7 O70 W22 5.6(18) no
O70 W7 O8 W5 56(3) no
O8 W7 O71 W9 24.2(15) no
O71 W7 O8 W5 -23.3(15) no
O8 W7 O74 W10 -80.5(8) no
O74 W7 O8 W5 133.3(15) no
O10 W7 O70 W22 1.8(7) no
O70 W7 O10 W10 -91.1(5) no
O70 W7 O10 W22 -1.1(5) no
O70 W7 O10 P1 137.9(10) no
O10 W7 O71 W9 -59.4(15) no
O71 W7 O10 W10 179.6(5) no
O71 W7 O10 W22 -90.4(5) no
O71 W7 O10 P1 48.7(8) no
O10 W7 O74 W10 2.5(6) no
O74 W7 O10 W10 -1.7(4) no
O74 W7 O10 W22 88.4(5) no
O74 W7 O10 P1 -132.6(9) no
O25 W7 O70 W22 -172.2(9) no
O25 W7 O71 W9 126.8(15) no
O25 W7 O74 W10 176.5(8) no
O70 W7 O71 W9 -130.8(15) no
O71 W7 O70 W22 85.6(9) no
O70 W7 O74 W10 74.6(8) no
O74 W7 O70 W22 -72.5(9) no
O71 W7 O74 W10 5.7(16) no
O74 W7 O71 W9 -62(2) no
O6 W8 O27 W10 130.2(16) no
O27 W8 O6 W5 -97.8(7) no
O28 W8 O6 W5 168.3(6) no
O6 W8 O29 W13 -11(3) no
O29 W8 O6 W5 -47.3(16) no
O6 W8 O63 Pr1 -64.3(11) no
O63 W8 O6 W5 65.4(7) no
O6 W8 O67 W5 10.2(4) no
O6 W8 O67 P1 -131.6(9) no
O67 W8 O6 W5 -14.6(6) no
O28 W8 O27 W10 -129.5(16) no
O27 W8 O29 W13 40.2(16) no
O29 W8 O27 W10 -30.8(15) no
O27 W8 O67 W5 95.8(5) no
O27 W8 O67 P1 -46.0(9) no
O67 W8 O27 W10 56.3(15) no
O28 W8 O29 W13 133.9(16) no
O28 W8 O63 Pr1 -166.4(10) no
O29 W8 O63 Pr1 93.1(11) no
O63 W8 O29 W13 -123.5(16) no
O29 W8 O67 W5 177.2(4) no
O29 W8 O67 P1 35.4(8) no
O67 W8 O29 W13 -41.9(16) no
O63 W8 O67 W5 -87.8(5) no
O63 W8 O67 P1 130.3(9) no
O67 W8 O63 Pr1 7.9(10) no
O12 W9 O13 W5 -123.9(18) no
O13 W9 O12 W2 79.8(8) no
O66 W9 O12 W2 -176.6(8) no
O12 W9 O71 W7 55(3) no
O71 W9 O12 W2 0.9(17) no
O12 W9 O72 W2 0.5(4) no
O12 W9 O72 W4 -89.1(5) no
O12 W9 O72 P1 137.8(8) no
O72 W9 O12 W2 -0.7(7) no
O12 W9 O73 W4 67.1(9) no
O73 W9 O12 W2 -76.1(8) no
O66 W9 O13 W5 134.1(18) no
O13 W9 O71 W7 -24.7(15) no
O71 W9 O13 W5 32.6(18) no
O13 W9 O72 W2 -92.4(5) no
O13 W9 O72 W4 178.1(5) no
O13 W9 O72 P1 44.9(7) no
O72 W9 O13 W5 -52.1(18) no
O13 W9 O73 W4 -17.3(19) no
O73 W9 O13 W5 -40(3) no
O66 W9 O71 W7 -127.4(15) no
O66 W9 O73 W4 168.5(9) no
O71 W9 O72 W2 -178.9(5) no
O71 W9 O72 W4 91.6(5) no
O71 W9 O72 P1 -41.6(7) no
O72 W9 O71 W7 56.7(15) no
O71 W9 O73 W4 -89.7(9) no
O73 W9 O71 W7 132.3(15) no
O72 W9 O73 W4 -5.0(8) no
O73 W9 O72 W2 92.7(5) no
O73 W9 O72 W4 3.1(5) no
O73 W9 O72 P1 -130.0(8) no
O10 W10 O22 W22 -4.3(7) no
O22 W10 O10 W7 93.1(5) no
O22 W10 O10 W22 2.8(5) no
O22 W10 O10 P1 -135.3(9) no
O10 W10 O23 W13 62.9(14) no
O23 W10 O10 W7 179.2(5) no
O23 W10 O10 W22 89.0(5) no
O23 W10 O10 P1 -49.1(8) no
O10 W10 O27 W8 -55.0(15) no
O27 W10 O10 W7 -91.1(5) no
O27 W10 O10 W22 178.6(6) no
O27 W10 O10 P1 40.5(8) no
O10 W10 O74 W7 -2.5(6) no
O74 W10 O10 W7 1.7(4) no
O74 W10 O10 W22 -88.5(5) no
O74 W10 O10 P1 133.3(9) no
O22 W10 O23 W13 136.1(14) no
O23 W10 O22 W22 -88.9(9) no
O26 W10 O22 W22 170.1(9) no
O22 W10 O27 W8 -45(3) no
O27 W10 O22 W22 -14.8(19) no
O22 W10 O74 W7 -75.6(8) no
O74 W10 O22 W22 69.5(9) no
O26 W10 O23 W13 -124.5(14) no
O23 W10 O27 W8 28.3(16) no
O27 W10 O23 W13 -21.3(14) no
O23 W10 O74 W7 -8.6(16) no
O74 W10 O23 W13 68.7(19) no
O26 W10 O27 W8 130.2(16) no
O26 W10 O74 W7 -175.5(7) no
O27 W10 O74 W7 81.0(8) no
O74 W10 O27 W8 -128.2(16) no
O31 W11 O30 W21 125.3(16) no
O30 W11 O32 W15 -32.1(15) no
O32 W11 O30 W21 25.3(16) no
O30 W11 O45 W3 96.8(7) no
O45 W11 O30 W21 -134.5(17) no
O30 W11 O48 W3 -95.1(5) no
O30 W11 O48 P2 48.5(7) no
O48 W11 O30 W21 -61.5(16) no
O31 W11 O32 W15 -125.8(16) no
O31 W11 O45 W3 -169.7(7) no
O31 W11 O61 Pr1 168.6(10) no
O32 W11 O45 W3 43.2(13) no
O45 W11 O32 W15 21(3) no
O32 W11 O48 W3 -178.8(4) no
O32 W11 O48 P2 -35.1(8) no
O48 W11 O32 W15 48.0(15) no
O32 W11 O61 Pr1 -89.8(11) no
O61 W11 O32 W15 130.8(16) no
O45 W11 O48 W3 -10.4(4) no
O45 W11 O48 P2 133.3(8) no
O48 W11 O45 W3 15.1(6) no
O45 W11 O61 Pr1 66.5(11) no
O61 W11 O45 W3 -66.1(8) no
O48 W11 O61 Pr1 -4.7(10) no
O61 W11 O48 W3 86.7(5) no
O61 W11 O48 P2 -129.6(8) no
O18 W12 O34 W17 -6(2) no
O34 W12 O18 Pr1 -102.9(18) no
O18 W12 O37 W14 -18.4(11) no
O37 W12 O18 Pr1 -23.1(15) no
O18 W12 O38 W18 83.3(9) no
O18 W12 O38 Na1 -98.4(7) no
O38 W12 O18 Pr1 -177.6(15) no
O18 W12 O39 W17 179.7(5) no
O18 W12 O39 W18 -92.0(5) no
O18 W12 O39 P2 43.7(8) no
O39 W12 O18 Pr1 -106.3(15) no
O54 W12 O18 Pr1 81.9(16) no
O34 W12 O37 W14 137.8(11) no
O37 W12 O34 W17 -86.9(10) no
O34 W12 O38 W18 -73.3(9) no
O34 W12 O38 Na1 105.0(7) no
O38 W12 O34 W17 71.2(10) no
O34 W12 O39 W17 1.1(5) no
O34 W12 O39 W18 89.5(6) no
O34 W12 O39 P2 -134.8(10) no
O39 W12 O34 W17 -2.0(9) no
O54 W12 O34 W17 169.8(11) no
O37 W12 O38 W18 -14.9(19) no
O37 W12 O38 Na1 163.3(11) no
O38 W12 O37 W14 79.9(17) no
O37 W12 O39 W17 87.5(5) no
O37 W12 O39 W18 175.9(6) no
O37 W12 O39 P2 -48.5(9) no
O39 W12 O37 W14 67.7(10) no
O54 W12 O37 W14 -125.4(11) no
O38 W12 O39 W17 -87.0(5) no
O38 W12 O39 W18 1.4(5) no
O38 W12 O39 P2 137.0(9) no
O39 W12 O38 W18 -2.2(7) no
O39 W12 O38 Na1 176.1(8) no
O54 W12 O38 W18 -170.0(9) no
O54 W12 O38 Na1 8.3(9) no
O15 W13 O16 W6 6.1(6) no
O16 W13 O15 W1 88.0(5) no
O16 W13 O15 W6 -4.0(4) no
O16 W13 O15 P1 -136.4(7) no
O15 W13 O23 W10 -62.2(14) no
O23 W13 O15 W1 -89.4(5) no
O23 W13 O15 W6 178.6(5) no
O23 W13 O15 P1 46.2(7) no
O15 W13 O29 W8 44.6(16) no
O29 W13 O15 W1 -177.4(5) no
O29 W13 O15 W6 90.5(5) no
O29 W13 O15 P1 -41.9(7) no
O15 W13 O68 W1 5.7(6) no
O68 W13 O15 W1 -3.8(4) no
O68 W13 O15 W6 -95.8(5) no
O68 W13 O15 P1 131.8(7) no
O16 W13 O23 W10 -69(2) no
O23 W13 O16 W6 12.7(17) no
O24 W13 O16 W6 -180.0(7) no
O16 W13 O29 W8 117.0(16) no
O29 W13 O16 W6 -77.9(8) no
O16 W13 O68 W1 -67.3(7) no
O68 W13 O16 W6 79.7(7) no
O24 W13 O23 W10 124.2(14) no
O23 W13 O29 W8 -39.7(16) no
O29 W13 O23 W10 23.1(14) no
O23 W13 O68 W1 91.4(8) no
O68 W13 O23 W10 -136.0(14) no
O24 W13 O29 W8 -141.6(16) no
O24 W13 O68 W1 -167.4(7) no
O29 W13 O68 W1 22.4(17) no
O68 W13 O29 W8 29(3) no
O17 W14 O33 W15 -86.6(9) no
O33 W14 O17 Pr1 170.1(14) no
O17 W14 O37 W12 18.9(11) no
O37 W14 O17 Pr1 16.0(14) no
O17 W14 O42 W15 89.1(6) no
O17 W14 O42 W16 177.3(6) no
O17 W14 O42 P2 -45.9(9) no
O42 W14 O17 Pr1 98.6(13) no
O17 W14 O53 W16 -4(3) no
O53 W14 O17 Pr1 103.5(18) no
O55 W14 O17 Pr1 -89.0(14) no
O33 W14 O37 W12 -80.3(17) no
O37 W14 O33 W15 14.0(19) no
O33 W14 O42 W15 -0.8(5) no
O33 W14 O42 W16 87.4(6) no
O33 W14 O42 P2 -135.8(10) no
O42 W14 O33 W15 1.3(8) no
O33 W14 O53 W16 -72.1(11) no
O53 W14 O33 W15 71.8(9) no
O55 W14 O33 W15 170.9(9) no
O37 W14 O42 W15 -175.2(5) no
O37 W14 O42 W16 -87.0(5) no
O37 W14 O42 P2 49.8(9) no
O42 W14 O37 W12 -68.2(10) no
O37 W14 O53 W16 85.7(11) no
O53 W14 O37 W12 -137.7(11) no
O55 W14 O37 W12 123.0(11) no
O42 W14 O53 W16 1.1(9) no
O53 W14 O42 W15 -88.8(6) no
O53 W14 O42 W16 -0.7(5) no
O53 W14 O42 P2 136.1(10) no
O55 W14 O53 W16 -171.8(11) no
O32 W15 O33 W14 82.0(9) no
O33 W15 O32 W11 -124.3(16) no
O32 W15 O42 W14 -88.9(5) no
O32 W15 O42 W16 -179.2(5) no
O32 W15 O42 P2 43.7(8) no
O42 W15 O32 W11 -50.4(15) no
O32 W15 O56 W16 -14(2) no
O56 W15 O32 W11 -43(3) no
O57 W15 O32 W11 134.5(16) no
O32 W15 O58 W21 -27.3(18) no
O58 W15 O32 W11 33.6(16) no
O33 W15 O42 W14 0.9(5) no
O33 W15 O42 W16 -89.4(5) no
O33 W15 O42 P2 133.5(9) no
O42 W15 O33 W14 -1.3(8) no
O33 W15 O56 W16 66.9(10) no
O56 W15 O33 W14 -74.4(10) no
O57 W15 O33 W14 -177.3(10) no
O33 W15 O58 W21 50(3) no
O58 W15 O33 W14 5(3) no
O42 W15 O56 W16 -6.5(8) no
O56 W15 O42 W14 94.3(6) no
O56 W15 O42 W16 4.1(5) no
O56 W15 O42 P2 -133.1(9) no
O42 W15 O58 W21 56.0(18) no
O58 W15 O42 W14 -176.8(6) no
O58 W15 O42 W16 93.0(6) no
O58 W15 O42 P2 -44.2(8) no
O57 W15 O56 W16 168.3(9) no
O56 W15 O58 W21 129.5(19) no
O58 W15 O56 W16 -90.8(10) no
O57 W15 O58 W21 -127.9(18) no
O42 W16 O51 W20 -56(3) no
O51 W16 O42 W14 177.2(6) no
O51 W16 O42 W15 -93.5(6) no
O51 W16 O42 P2 43.2(8) no
O42 W16 O52 W17 49.3(16) no
O52 W16 O42 W14 93.9(5) no
O52 W16 O42 W15 -176.8(5) no
O52 W16 O42 P2 -40.2(8) no
O42 W16 O53 W14 -1.1(9) no
O53 W16 O42 W14 0.8(6) no
O53 W16 O42 W15 90.0(6) no
O53 W16 O42 P2 -133.3(10) no
O42 W16 O56 W15 6.5(8) no
O56 W16 O42 W14 -93.3(6) no
O56 W16 O42 W15 -4.0(5) no
O56 W16 O42 P2 132.6(9) no
O51 W16 O52 W17 -33.1(17) no
O52 W16 O51 W20 30(3) no
O51 W16 O53 W14 -9(3) no
O53 W16 O51 W20 -48(4) no
O51 W16 O56 W15 88.9(10) no
O56 W16 O51 W20 -127(3) no
O78 W16 O51 W20 132(3) no
O52 W16 O53 W14 -84.9(11) no
O53 W16 O52 W17 122.4(17) no
O52 W16 O56 W15 23.3(18) no
O56 W16 O52 W17 33(3) no
O78 W16 O52 W17 -133.9(17) no
O53 W16 O56 W15 -66.5(10) no
O56 W16 O53 W14 69.6(11) no
O78 W16 O53 W14 170.6(11) no
O78 W16 O56 W15 -169.3(10) no
O34 W17 O39 W12 -1.3(6) no
O34 W17 O39 W18 -91.5(6) no
O34 W17 O39 P2 133.8(9) no
O39 W17 O34 W12 1.9(8) no
O34 W17 O41 W20 55(3) no
O41 W17 O34 W12 7(3) no
O34 W17 O50 W18 68.8(8) no
O50 W17 O34 W12 -71.1(10) no
O34 W17 O52 W16 -122.2(17) no
O52 W17 O34 W12 86.3(10) no
O75 W17 O34 W12 -169.8(10) no
O39 W17 O41 W20 60.0(19) no
O41 W17 O39 W12 -178.9(6) no
O41 W17 O39 W18 90.9(6) no
O41 W17 O39 P2 -43.9(9) no
O39 W17 O50 W18 -2.9(6) no
O50 W17 O39 W12 92.2(5) no
O50 W17 O39 W18 2.0(4) no
O50 W17 O39 P2 -132.8(8) no
O39 W17 O52 W16 -50.3(16) no
O52 W17 O39 W12 -92.7(5) no
O52 W17 O39 W18 177.1(5) no
O52 W17 O39 P2 42.3(8) no
O41 W17 O50 W18 -86.5(8) no
O50 W17 O41 W20 133(2) no
O41 W17 O52 W16 33.1(17) no
O52 W17 O41 W20 -25.2(19) no
O75 W17 O41 W20 -128(2) no
O50 W17 O52 W16 -38(3) no
O52 W17 O50 W18 -15.7(17) no
O75 W17 O50 W18 173.2(8) no
O75 W17 O52 W16 133.0(17) no
O35 W18 O36 W3 -137.4(17) no
O35 W18 O38 W12 176.5(9) no
O35 W18 O38 Na1 -1.8(8) no
O35 W18 O40 W19 125.5(16) no
O35 W18 O50 W17 -170.4(7) no
O36 W18 O38 W12 -79.7(9) no
O36 W18 O38 Na1 102.0(7) no
O38 W18 O36 W3 121.7(17) no
O36 W18 O39 W12 91.9(5) no
O36 W18 O39 W17 -177.4(4) no
O36 W18 O39 P2 -42.7(8) no
O39 W18 O36 W3 48.8(17) no
O36 W18 O40 W19 22.5(15) no
O40 W18 O36 W3 -35.8(17) no
O36 W18 O50 W17 15.1(17) no
O50 W18 O36 W3 37(3) no
O38 W18 O39 W12 -1.4(5) no
O38 W18 O39 W17 89.3(5) no
O38 W18 O39 P2 -136.1(9) no
O39 W18 O38 W12 2.2(7) no
O39 W18 O38 Na1 -176.1(7) no
O38 W18 O40 W19 -63(3) no
O40 W18 O38 W12 5(2) no
O40 W18 O38 Na1 -173.3(13) no
O38 W18 O50 W17 -70.4(8) no
O50 W18 O38 W12 77.8(9) no
O50 W18 O38 Na1 -100.5(7) no
O39 W18 O40 W19 -60.3(15) no
O40 W18 O39 W12 179.6(6) no
O40 W18 O39 W17 -89.6(6) no
O40 W18 O39 P2 45.0(8) no
O39 W18 O50 W17 3.0(6) no
O50 W18 O39 W12 -92.7(5) no
O50 W18 O39 W17 -2.0(4) no
O50 W18 O39 P2 132.7(8) no
O40 W18 O50 W17 88.0(8) no
O50 W18 O40 W19 -136.0(16) no
O44 W19 O40 W18 -126.5(15) no
O40 W19 O46 W3 26.3(17) no
O46 W19 O40 W18 -21.9(16) no
O40 W19 O47 W20 88.4(6) no
O40 W19 O47 W21 179.7(6) no
O40 W19 O47 P2 -49.2(9) no
O47 W19 O40 W18 62.3(15) no
O40 W19 O59 W21 -9(2) no
O59 W19 O40 W18 69(3) no
O40 W19 O76 W20 -87.9(11) no
O76 W19 O40 W18 133.2(16) no
O44 W19 O46 W3 130.0(17) no
O44 W19 O59 W21 -174.7(9) no
O44 W19 O76 W20 169.5(11) no
O46 W19 O47 W20 179.0(6) no
O46 W19 O47 W21 -89.7(6) no
O46 W19 O47 P2 41.3(9) no
O47 W19 O46 W3 -57.9(16) no
O46 W19 O59 W21 80.9(8) no
O59 W19 O46 W3 -132.1(17) no
O46 W19 O76 W20 -8(3) no
O76 W19 O46 W3 -52(3) no
O47 W19 O59 W21 -3.0(7) no
O59 W19 O47 W20 -89.2(5) no
O59 W19 O47 W21 2.1(5) no
O59 W19 O47 P2 133.1(10) no
O47 W19 O76 W20 -2.3(9) no
O76 W19 O47 W20 1.5(6) no
O76 W19 O47 W21 92.8(6) no
O76 W19 O47 P2 -136.2(11) no
O59 W19 O76 W20 72.7(11) no
O76 W19 O59 W21 -74.1(9) no
O41 W20 O47 W19 -90.9(6) no
O41 W20 O47 W21 -179.6(6) no
O41 W20 O47 P2 40.9(10) no
O47 W20 O41 W17 -58.8(19) no
O49 W20 O41 W17 128(2) no
O41 W20 O51 W16 -28(3) no
O51 W20 O41 W17 23.8(19) no
O41 W20 O76 W19 86.1(11) no
O76 W20 O41 W17 -134(2) no
O41 W20 O77 W21 -9(3) no
O77 W20 O41 W17 -54(3) no
O47 W20 O51 W16 56(3) no
O51 W20 O47 W19 -176.2(6) no
O51 W20 O47 W21 95.1(6) no
O51 W20 O47 P2 -44.4(10) no
O47 W20 O76 W19 2.3(9) no
O76 W20 O47 W19 -1.6(6) no
O76 W20 O47 W21 -90.3(7) no
O76 W20 O47 P2 130.2(11) no
O47 W20 O77 W21 -3.6(9) no
O77 W20 O47 W19 91.2(6) no
O77 W20 O47 W21 2.5(6) no
O77 W20 O47 P2 -137.0(11) no
O49 W20 O51 W16 -129(3) no
O49 W20 O76 W19 -171.8(12) no
O49 W20 O77 W21 169.2(11) no
O51 W20 O76 W19 16(3) no
O76 W20 O51 W16 43(4) no
O51 W20 O77 W21 -85.2(10) no
O77 W20 O51 W16 129(3) no
O76 W20 O77 W21 71.5(11) no
O77 W20 O76 W19 -71.0(11) no
O30 W21 O47 W19 90.3(5) no
O30 W21 O47 W20 179.7(6) no
O30 W21 O47 P2 -38.0(9) no
O47 W21 O30 W11 58.5(16) no
O30 W21 O58 W15 25.6(18) no
O58 W21 O30 W11 -24.2(16) no
O30 W21 O59 W19 -80.5(8) no
O59 W21 O30 W11 133.3(16) no
O60 W21 O30 W11 -128.3(16) no
O30 W21 O77 W20 8(3) no
O77 W21 O30 W11 54(3) no
O47 W21 O58 W15 -58.7(18) no
O58 W21 O47 W19 178.6(6) no
O58 W21 O47 W20 -92.0(6) no
O58 W21 O47 P2 50.3(9) no
O47 W21 O59 W19 3.1(7) no
O59 W21 O47 W19 -2.0(5) no
O59 W21 O47 W20 87.4(5) no
O59 W21 O47 P2 -130.3(10) no
O47 W21 O77 W20 3.6(9) no
O77 W21 O47 W19 -91.8(6) no
O77 W21 O47 W20 -2.3(6) no
O77 W21 O47 P2 140.0(11) no
O58 W21 O59 W19 4.6(19) no
O59 W21 O58 W15 -60(3) no
O60 W21 O58 W15 130.2(18) no
O58 W21 O77 W20 86.6(10) no
O77 W21 O58 W15 -129.8(19) no
O60 W21 O59 W19 174.6(9) no
O59 W21 O77 W20 -72.1(10) no
O77 W21 O59 W19 74.7(9) no
O60 W21 O77 W20 -169.3(11) no
O10 W22 O19 W1 -55.3(14) no
O19 W22 O10 W7 178.3(5) no
O19 W22 O10 W10 -92.5(5) no
O19 W22 O10 P1 42.1(9) no
O10 W22 O22 W10 4.3(7) no
O22 W22 O10 W7 -92.0(6) no
O22 W22 O10 W10 -2.9(5) no
O22 W22 O10 P1 131.8(10) no
O10 W22 O69 W4 54.6(18) no
O69 W22 O10 W7 94.4(5) no
O69 W22 O10 W10 -176.4(6) no
O69 W22 O10 P1 -41.8(9) no
O10 W22 O70 W7 -1.8(7) no
O70 W22 O10 W7 1.1(5) no
O70 W22 O10 W10 90.3(6) no
O70 W22 O10 P1 -135.1(10) no
O20 W22 O19 W1 131.0(14) no
O19 W22 O22 W10 88.5(8) no
O22 W22 O19 W1 -128.8(14) no
O19 W22 O69 W4 -30.1(18) no
O69 W22 O19 W1 28.3(14) no
O19 W22 O70 W7 -8.6(19) no
O70 W22 O19 W1 -49(3) no
O20 W22 O22 W10 -170.3(9) no
O20 W22 O69 W4 -130.2(18) no
O20 W22 O70 W7 171.6(9) no
O22 W22 O69 W4 39(3) no
O69 W22 O22 W10 19.9(19) no
O22 W22 O70 W7 71.5(9) no
O70 W22 O22 W10 -67.7(8) no
O69 W22 O70 W7 -84.1(9) no
O70 W22 O69 W4 126.4(18) no
O1 Pr1 O2 W2 -23.7(14) no
O1 Pr1 O17 W14 56.8(13) no
O1 Pr1 O18 W12 -40.8(15) no
O1 Pr1 O61 W11 108.5(11) no
O1 Pr1 O62 W3 -102.3(10) no
O1 Pr1 O63 W8 -72.2(10) no
O1 Pr1 O64 W5 16.2(11) no
O2 Pr1 O17 W14 20.1(16) no
O17 Pr1 O2 W2 14.1(17) no
O2 Pr1 O18 W12 -111.5(15) no
O18 Pr1 O2 W2 59.8(15) no
O2 Pr1 O61 W11 -91.7(14) no
O61 Pr1 O2 W2 171.4(12) no
O2 Pr1 O62 W3 -144.0(10) no
O62 Pr1 O2 W2 133.9(15) no
O2 Pr1 O63 W8 -13.5(12) no
O63 Pr1 O2 W2 -85.9(15) no
O2 Pr1 O64 W5 72.1(9) no
O64 Pr1 O2 W2 -149.2(15) no
O17 Pr1 O18 W12 34.4(15) no
O18 Pr1 O17 W14 -26.9(13) no
O17 Pr1 O61 W11 70.8(11) no
O61 Pr1 O17 W14 -149.9(14) no
O17 Pr1 O62 W3 -8.4(11) no
O62 Pr1 O17 W14 -89.1(14) no
O17 Pr1 O63 W8 -146.1(11) no
O63 Pr1 O17 W14 133.2(14) no
O17 Pr1 O64 W5 -81.1(12) no
O64 Pr1 O17 W14 164.6(10) no
O18 Pr1 O61 W11 11.6(12) no
O61 Pr1 O18 W12 94.0(15) no
O18 Pr1 O62 W3 -68.8(10) no
O62 Pr1 O18 W12 156.7(16) no
O18 Pr1 O63 W8 -110.2(11) no
O63 Pr1 O18 W12 -3.5(19) no
O18 Pr1 O64 W5 114.8(9) no
O64 Pr1 O18 W12 -153.4(13) no
O61 Pr1 O62 W3 51.9(9) no
O62 Pr1 O61 W11 -52.0(10) no
O61 Pr1 O63 W8 140.9(12) no
O63 Pr1 O61 W11 157.3(12) no
O61 Pr1 O64 W5 -123.7(10) no
O64 Pr1 O61 W11 -128.8(11) no
O62 Pr1 O63 W8 98.0(11) no
O63 Pr1 O62 W3 95.6(10) no
O62 Pr1 O64 W5 163.8(10) no
O64 Pr1 O62 W3 144.0(10) no
O63 Pr1 O64 W5 -48.5(9) no
O64 Pr1 O63 W8 48.7(10) no
O43 K1 O79 C81 -98.5(12) no
O79 K1 O43 W3 -63.6(10) no
O103 K1 O43 W3 -161.1(10) no
O104 K1 O43 W3 107.0(11) no
O43 K1 O121 O122 92(3) no
O121 K1 O43 W3 2.2(12) no
O43 K1 O122 O121 -86(3) no
O122 K1 O43 W3 21.3(12) no
O79 K1 O95 C97 -18(2) no
O95 K1 O79 C81 74.9(13) no
O103 K1 O79 C81 -11.5(14) no
O79 K1 O121 O122 -172(3) no
O121 K1 O79 C81 179.5(17) no
O79 K1 O122 O121 7(3) no
O122 K1 O79 C81 177.1(16) no
O103 K1 O95 C97 80(2) no
O104 K1 O95 C97 173(2) no
O95 K1 O121 O122 -92(3) no
O121 K1 O95 C97 -82(3) no
O95 K1 O122 O121 92(3) no
O122 K1 O95 C97 -102(3) no
O104 K1 O121 O122 -9(3) no
O104 K1 O122 O121 171(4) no
O10 P1 O15 W1 54.8(10) no
O10 P1 O15 W6 -179.5(7) no
O10 P1 O15 W13 -63.4(8) no
O15 P1 O10 W7 -179.1(7) no
O15 P1 O10 W10 65.6(9) no
O15 P1 O10 W22 -56.0(10) no
O10 P1 O67 W5 -63.8(10) no
O10 P1 O67 W8 64.8(10) no
O67 P1 O10 W7 56.8(10) no
O67 P1 O10 W10 -58.5(10) no
O67 P1 O10 W22 179.9(8) no
O10 P1 O72 W2 -178.1(7) no
O10 P1 O72 W4 -56.1(10) no
O10 P1 O72 W9 59.5(8) no
O72 P1 O10 W7 -64.0(9) no
O72 P1 O10 W10 -179.3(7) no
O72 P1 O10 W22 59.1(10) no
O15 P1 O67 W5 174.0(7) no
O15 P1 O67 W8 -57.4(10) no
O67 P1 O15 W1 178.2(7) no
O67 P1 O15 W6 -56.1(10) no
O67 P1 O15 W13 60.0(8) no
O15 P1 O72 W2 -61.1(9) no
O15 P1 O72 W4 60.9(9) no
O15 P1 O72 W9 176.5(6) no
O72 P1 O15 W1 -62.2(9) no
O72 P1 O15 W6 63.6(8) no
O72 P1 O15 W13 179.7(6) no
O67 P1 O72 W2 60.2(10) no
O67 P1 O72 W4 -177.8(7) no
O67 P1 O72 W9 -62.2(8) no
O72 P1 O67 W5 56.6(10) no
O72 P1 O67 W8 -174.8(7) no
O39 P2 O42 W14 -62.5(9) no
O39 P2 O42 W15 179.3(7) no
O39 P2 O42 W16 58.1(9) no
O42 P2 O39 W12 62.1(9) no
O42 P2 O39 W17 -59.0(9) no
O42 P2 O39 W18 -177.7(7) no
O39 P2 O47 W19 63.4(10) no
O39 P2 O47 W20 -55.8(11) no
O39 P2 O47 W21 176.6(8) no
O47 P2 O39 W12 177.0(8) no
O47 P2 O39 W17 56.0(10) no
O47 P2 O39 W18 -62.7(9) no
O39 P2 O48 W3 -54.6(9) no
O39 P2 O48 W11 174.4(7) no
O48 P2 O39 W12 -61.0(9) no
O48 P2 O39 W17 178.0(6) no
O48 P2 O39 W18 59.3(9) no
O42 P2 O47 W19 -179.7(8) no
O42 P2 O47 W20 61.1(11) no
O42 P2 O47 W21 -66.5(10) no
O47 P2 O42 W14 -179.6(8) no
O47 P2 O42 W15 62.2(10) no
O47 P2 O42 W16 -59.0(10) no
O42 P2 O48 W3 -175.9(7) no
O42 P2 O48 W11 53.1(9) no
O48 P2 O42 W14 59.9(10) no
O48 P2 O42 W15 -58.3(9) no
O48 P2 O42 W16 -179.5(6) no
O47 P2 O48 W3 66.5(9) no
O47 P2 O48 W11 -64.5(10) no
O48 P2 O47 W19 -58.6(10) no
O48 P2 O47 W20 -177.8(8) no
O48 P2 O47 W21 54.6(10) no
K1 O79 C81 O80 -72(3) no
K1 O79 C81 C82 108.0(16) no
K1 O95 C97 O96 -10(5) no
K1 O95 C97 C98 171.5(15) no
K1 O121 O122 K1 0.0(3) no
C82 N86 C85 C84 30.6(15) no
C85 N86 C82 C81 -126.0(13) no
C85 N86 C82 C83 -3.2(16) no
C90 N94 C93 C92 -18.5(19) no
C93 N94 C90 C89 -126.5(14) no
C93 N94 C90 C91 -7.9(18) no
C98 N102 C101 C100 -11(3) no
C101 N102 C98 C97 -129.9(18) no
C101 N102 C98 C99 -13(3) no
C109 N113 C112 C111 35(4) no
C112 N113 C109 C110 -7(3) no
C112 N113 C109 C123 -114(3) no
O79 C81 C82 N86 7(3) no
O79 C81 C82 C83 -112.5(18) no
O80 C81 C82 N86 -172.7(14) no
O80 C81 C82 C83 67.6(18) no
N86 C82 C83 C84 -22.5(16) no
C81 C82 C83 C84 100.0(15) no
C82 C83 C84 C85 40.0(16) no
C83 C84 C85 N86 -42.3(16) no
O87 C89 C90 N94 3(3) no
O87 C89 C90 C91 -111(2) no
O88 C89 C90 N94 179.1(12) no
O88 C89 C90 C91 64.9(17) no
N94 C90 C91 C92 31(2) no
C89 C90 C91 C92 142.6(14) no
C90 C91 C92 C93 -42(2) no
C91 C92 C93 N94 36(3) no
O95 C97 C98 N102 -10(3) no
O95 C97 C98 C99 -118(2) no
O96 C97 C98 N102 170.8(15) no
O96 C97 C98 C99 63(2) no
N102 C98 C99 C100 29(3) no
C97 C98 C99 C100 141.4(18) no
C98 C99 C100 C101 -37(3) no
C99 C100 C101 N102 30(3) no
N113 C109 C110 C111 -22(3) no
N113 C109 C123 O115 -9(12) no
N113 C109 C123 O119 -157(4) no
C110 C109 C123 O115 -106(11) no
C110 C109 C123 O119 106(5) no
C123 C109 C110 C111 75(4) no
C109 C110 C111 C112 42(3) no
C110 C111 C112 N113 -49(4) no
